data_7106710
loop_
_publ_author_name
'Kikukawa, Yuu'
'Fukuda, Takamitsu'
'Fuyuhiro, Akira'
'Ishikawa, Naoto'
'Kobayashi, Nagao'

_publ_section_title
;
 Facile one-pot preparation of thermally and photochemically convertible
 soluble precursors of copper phthalocyanine and naphthalocyanine
;
_journal_coden_ASTM CHCOFS
_journal_issue 30
_journal_name_full
;
 Chemical Communications (Cambridge, United Kingdom)
;
_journal_page_first 8518
_journal_page_last 8520
_journal_paper_doi 10.1039/c1cc12970h
_journal_volume 47
_journal_year 2011
_chemical_formula_moiety 'C35 H26 Cu N8 O3 '
_chemical_formula_sum 'C35 H26 Cu N8 O3'
_chemical_formula_weight 670.19
_space_group_IT_number 14
_symmetry_cell_setting monoclinic
_symmetry_Int_Tables_number 14
_symmetry_space_group_name_Hall '-P 2ybc'
_symmetry_space_group_name_H-M 'P 1 21/c 1'
_cell_angle_alpha 90.0000
_cell_angle_beta 112.242(3)
_cell_angle_gamma 90.0000
_cell_formula_units_Z 4
_cell_length_a 14.038(4)
_cell_length_b 13.225(4)
_cell_length_c 17.039(6)
_cell_measurement_reflns_used 8428
_cell_measurement_temperature 173
_cell_measurement_theta_max 27.5
_cell_measurement_theta_min 3.0
_cell_volume 2928.0(16)
_computing_cell_refinement CrystalClear
_computing_data_collection CrystalClear
_computing_data_reduction CrystalStructure
_computing_publication_material 'CrystalStructure 3.8'
_computing_structure_refinement SHELXL
_computing_structure_solution SIR92
_diffrn_ambient_temperature 173
_diffrn_detector_area_resol_mean 7.31
_diffrn_measured_fraction_theta_full 0.998
_diffrn_measured_fraction_theta_max 0.998
_diffrn_measurement_device_type 'Rigaku Saturn'
_diffrn_measurement_method \w
_diffrn_radiation_type 'Mo K\a'
_diffrn_radiation_wavelength 0.71070
_diffrn_reflns_av_R_equivalents 0.046
_diffrn_reflns_limit_h_max 18
_diffrn_reflns_limit_h_min -18
_diffrn_reflns_limit_k_max 17
_diffrn_reflns_limit_k_min -17
_diffrn_reflns_limit_l_max 22
_diffrn_reflns_limit_l_min -22
_diffrn_reflns_number 42396
_diffrn_reflns_theta_full 27.46
_diffrn_reflns_theta_max 27.46
_exptl_absorpt_coefficient_mu 0.800
_exptl_absorpt_correction_T_max 0.852
_exptl_absorpt_correction_T_min 0.777
_exptl_absorpt_correction_type numerical
_exptl_absorpt_process_details
;
Higashi, T. (1999). Program for Absorption Correction.
Rigaku Corporation, Tokyo, Japan.
;
_exptl_crystal_colour red
_exptl_crystal_density_diffrn 1.520
_exptl_crystal_density_method 'not measured'
_exptl_crystal_description prism
_exptl_crystal_F_000 1380.00
_exptl_crystal_size_max 0.30
_exptl_crystal_size_mid 0.20
_exptl_crystal_size_min 0.20
_refine_diff_density_max 0.78
_refine_diff_density_min -0.43
_refine_ls_extinction_method none
_refine_ls_goodness_of_fit_ref 1.060
_refine_ls_hydrogen_treatment refall
_refine_ls_number_parameters 439
_refine_ls_number_reflns 6683
_refine_ls_R_factor_gt 0.0446
_refine_ls_shift/su_max 0.0010
_refine_ls_structure_factor_coef Fsqd
_refine_ls_weighting_details 'w = 1/[\s^2^(Fo^2^)+(0.0589P)^2^+3.7324P] where P=(Fo^2^+2Fc^2^)/3'
_refine_ls_weighting_scheme calc
_refine_ls_wR_factor_ref 0.1188
_reflns_number_gt 6163
_reflns_number_total 6683
_reflns_threshold_expression F^2^>2.0\s(F^2^)
_cod_data_source_file c1cc12970h.txt
_cod_data_source_block '_Cu-Pc-OMe'
_cod_original_formula_sum 'C35 H26 Cu N8 O3 '
_cod_database_code 7106710

loop_
_symmetry_equiv_pos_site_id
_symmetry_equiv_pos_as_xyz
1 +X,+Y,+Z
2 -X,1/2+Y,1/2-Z
3 -X,-Y,-Z
4 +X,1/2-Y,1/2+Z

loop_
_atom_site_label
_atom_site_type_symbol
_atom_site_fract_x
_atom_site_fract_y
_atom_site_fract_z
_atom_site_U_iso_or_equiv
_atom_site_adp_type
_atom_site_occupancy
_atom_site_symmetry_multiplicity
_atom_site_calc_flag
_atom_site_refinement_flags
_atom_site_disorder_assembly
_atom_site_disorder_group
Cu(1) Cu 0.599176(19) 0.167292(19) 0.182076(15) 0.01699(8) Uani 1.00 1 d . . .
O(1) O 0.80416(12) 0.28903(12) 0.32057(10) 0.0231(3) Uani 1.00 1 d . . .
O(2) O 0.42495(13) 0.32248(12) 0.00690(10) 0.0245(3) Uani 1.00 1 d . . .
O(3a) O 0.1350(10) 0.4021(8) -0.0155(7) 0.055(3) Uiso 0.30 1 d P . .
O(3b) O 0.1490(5) 0.3043(5) -0.0307(4) 0.0602(15) Uiso 0.40 1 d P . .
O(3c) O 0.1674(13) 0.3997(12) 0.0084(11) 0.039(3) Uiso 0.15 1 d P . .
O(3d) O 0.1170(13) 0.4164(11) 0.0004(11) 0.036(3) Uiso 0.15 1 d P . .
N(1) N 0.66905(14) 0.17183(13) 0.30240(12) 0.0179(3) Uani 1.00 1 d . . .
N(2) N 0.53073(14) 0.12896(14) 0.34648(11) 0.0197(3) Uani 1.00 1 d . . .
N(3) N 0.47011(14) 0.16446(14) 0.19672(11) 0.0189(3) Uani 1.00 1 d . . .
N(4) N 0.34812(14) 0.19075(15) 0.05255(12) 0.0219(3) Uani 1.00 1 d . . .
N(5) N 0.53023(14) 0.17798(14) 0.06157(12) 0.0200(3) Uani 1.00 1 d . . .
N(6) N 0.65567(15) 0.09106(14) 0.02086(12) 0.0216(3) Uani 1.00 1 d . . .
N(7) N 0.72531(14) 0.12932(14) 0.17018(11) 0.0190(3) Uani 1.00 1 d . . .
N(8) N 0.84326(14) 0.12271(14) 0.31761(12) 0.0213(3) Uani 1.00 1 d . . .
C(1) C 0.78061(16) 0.19229(17) 0.34355(13) 0.0193(4) Uani 1.00 1 d . . .
C(2) C 0.80053(17) 0.18204(16) 0.43747(14) 0.0200(4) Uani 1.00 1 d . . .
C(3) C 0.88909(18) 0.19855(18) 0.50820(15) 0.0263(4) Uani 1.00 1 d . . .
C(4) C 0.8822(2) 0.18859(19) 0.58766(15) 0.0284(5) Uani 1.00 1 d . . .
C(5) C 0.7904(2) 0.16196(18) 0.59557(15) 0.0275(5) Uani 1.00 1 d . . .
C(6) C 0.70163(19) 0.14558(17) 0.52407(14) 0.0242(4) Uani 1.00 1 d . . .
C(7) C 0.70896(17) 0.15689(16) 0.44550(14) 0.0195(4) Uani 1.00 1 d . . .
C(8) C 0.62914(17) 0.15142(15) 0.35918(13) 0.0179(4) Uani 1.00 1 d . . .
C(9) C 0.45904(16) 0.13864(16) 0.26972(14) 0.0184(4) Uani 1.00 1 d . . .
C(10) C 0.34893(17) 0.12453(16) 0.25324(14) 0.0203(4) Uani 1.00 1 d . . .
C(11) C 0.29968(18) 0.10038(18) 0.30737(15) 0.0241(4) Uani 1.00 1 d . . .
C(12) C 0.19278(19) 0.1030(2) 0.27347(16) 0.0295(5) Uani 1.00 1 d . . .
C(13) C 0.13825(18) 0.12997(19) 0.18950(17) 0.0290(5) Uani 1.00 1 d . . .
C(14) C 0.18836(18) 0.15380(18) 0.13545(16) 0.0255(4) Uani 1.00 1 d . . .
C(15) C 0.29474(17) 0.14916(16) 0.16884(14) 0.0206(4) Uani 1.00 1 d . . .
C(16) C 0.37221(17) 0.17097(16) 0.13136(14) 0.0192(4) Uani 1.00 1 d . . .
C(17) C 0.42305(17) 0.21591(17) 0.01636(14) 0.0212(4) Uani 1.00 1 d . . .
C(18) C 0.39398(18) 0.17185(16) -0.07172(14) 0.0217(4) Uani 1.00 1 d . . .
C(19) C 0.30050(19) 0.17250(17) -0.14002(15) 0.0249(4) Uani 1.00 1 d . . .
C(20) C 0.2981(2) 0.12866(18) -0.21547(15) 0.0282(5) Uani 1.00 1 d . . .
C(21) C 0.3854(2) 0.08531(18) -0.22148(15) 0.0286(5) Uani 1.00 1 d . . .
C(22) C 0.47838(19) 0.08351(17) -0.15193(15) 0.0259(4) Uani 1.00 1 d . . .
C(23) C 0.48027(17) 0.12765(17) -0.07756(14) 0.0218(4) Uani 1.00 1 d . . .
C(24) C 0.56309(17) 0.13334(16) 0.00714(14) 0.0205(4) Uani 1.00 1 d . . .
C(25) C 0.72777(17) 0.08944(16) 0.09799(14) 0.0196(4) Uani 1.00 1 d . . .
C(26) C 0.82431(17) 0.03286(16) 0.11701(14) 0.0205(4) Uani 1.00 1 d . . .
C(27) C 0.85922(18) -0.02464(18) 0.06575(16) 0.0264(4) Uani 1.00 1 d . . .
C(28) C 0.94827(18) -0.08128(19) 0.10559(16) 0.0292(5) Uani 1.00 1 d . . .
C(29) C 0.99920(18) -0.08031(19) 0.19347(17) 0.0295(5) Uani 1.00 1 d . . .
C(30) C 0.96411(17) -0.02088(18) 0.24451(15) 0.0247(4) Uani 1.00 1 d . . .
C(31) C 0.87652(16) 0.03590(16) 0.20452(14) 0.0203(4) Uani 1.00 1 d . . .
C(32) C 0.81500(16) 0.10063(16) 0.23856(14) 0.0194(4) Uani 1.00 1 d . . .
C(33) C 0.7524(2) 0.37080(19) 0.34249(18) 0.0342(5) Uani 1.00 1 d . . .
C(34) C 0.4545(2) 0.38038(19) 0.08288(16) 0.0337(5) Uani 1.00 1 d . . .
C(35a) C 0.0699(6) 0.3347(6) -0.0865(5) 0.027(2) Uiso 0.40 1 d P . .
C(35b) C 0.1694(12) 0.4223(11) 0.0720(9) 0.039(3) Uiso 0.20 1 d P . .
C(35c) C 0.0647(12) 0.3408(11) -0.0697(11) 0.024(4) Uiso 0.20 1 d P . .
C(35d) C 0.1270(15) 0.4200(14) 0.0759(11) 0.053(4) Uiso 0.20 1 d P . .
H(1) H 0.9521 0.2160 0.5031 0.032 Uiso 1.00 1 c R . .
H(2) H 0.9416 0.2003 0.6374 0.034 Uiso 1.00 1 c R . .
H(3) H 0.7883 0.1549 0.6504 0.033 Uiso 1.00 1 c R . .
H(4) H 0.6385 0.1274 0.5288 0.029 Uiso 1.00 1 c R . .
H(5) H 0.3371 0.0828 0.3650 0.029 Uiso 1.00 1 c R . .
H(6) H 0.1562 0.0860 0.3085 0.035 Uiso 1.00 1 c R . .
H(7) H 0.0652 0.1321 0.1686 0.035 Uiso 1.00 1 c R . .
H(8) H 0.1512 0.1725 0.0781 0.031 Uiso 1.00 1 c R . .
H(9) H 0.2407 0.2014 -0.1358 0.030 Uiso 1.00 1 c R . .
H(10) H 0.2354 0.1285 -0.2637 0.034 Uiso 1.00 1 c R . .
H(11) H 0.3815 0.0566 -0.2737 0.034 Uiso 1.00 1 c R . .
H(12) H 0.5381 0.0533 -0.1553 0.031 Uiso 1.00 1 c R . .
H(13) H 0.8241 -0.0256 0.0059 0.032 Uiso 1.00 1 c R . .
H(14) H 0.9748 -0.1213 0.0722 0.035 Uiso 1.00 1 c R . .
H(15) H 1.0589 -0.1209 0.2190 0.035 Uiso 1.00 1 c R . .
H(16) H 0.9990 -0.0195 0.3044 0.030 Uiso 1.00 1 c R . .
H(17) H 0.6868 0.3839 0.2955 0.041 Uiso 1.00 1 c R . .
H(18) H 0.7954 0.4316 0.3536 0.041 Uiso 1.00 1 c R . .
H(19) H 0.7394 0.3530 0.3934 0.041 Uiso 1.00 1 c R . .
H(20) H 0.3933 0.3970 0.0948 0.040 Uiso 1.00 1 c R . .
H(21) H 0.4880 0.4429 0.0760 0.040 Uiso 1.00 1 c R . .
H(22) H 0.5025 0.3411 0.1300 0.040 Uiso 1.00 1 c R . .

loop_
_atom_site_aniso_label
_atom_site_aniso_U_11
_atom_site_aniso_U_22
_atom_site_aniso_U_33
_atom_site_aniso_U_12
_atom_site_aniso_U_13
_atom_site_aniso_U_23
Cu(1) 0.01832(15) 0.01779(15) 0.01755(15) 0.00166(9) 0.00985(11) 0.00146(9)
O(1) 0.0266(8) 0.0183(7) 0.0292(8) -0.0029(6) 0.0161(6) 0.0007(6)
O(2) 0.0346(9) 0.0185(7) 0.0216(7) 0.0030(6) 0.0120(6) 0.0024(5)
N(1) 0.0176(8) 0.0181(8) 0.0204(8) -0.0006(6) 0.0098(7) -0.0008(6)
N(2) 0.0225(8) 0.0187(8) 0.0209(8) -0.0004(7) 0.0115(7) 0.0008(6)
N(3) 0.0185(8) 0.0222(9) 0.0177(8) 0.0005(6) 0.0087(7) -0.0003(6)
N(4) 0.0214(9) 0.0225(9) 0.0234(9) 0.0035(7) 0.0103(7) 0.0024(7)
N(5) 0.0218(8) 0.0219(9) 0.0197(8) 0.0029(7) 0.0115(7) 0.0038(6)
N(6) 0.0251(9) 0.0208(9) 0.0220(9) 0.0015(7) 0.0125(7) -0.0001(7)
N(7) 0.0217(8) 0.0182(8) 0.0198(8) 0.0024(7) 0.0110(7) 0.0015(6)
N(8) 0.0205(8) 0.0215(9) 0.0238(9) 0.0010(7) 0.0105(7) -0.0009(7)
C(1) 0.0197(9) 0.0195(9) 0.0198(10) -0.0010(7) 0.0086(8) 0.0009(7)
C(2) 0.0245(10) 0.0176(9) 0.0187(10) 0.0012(8) 0.0090(8) -0.0005(7)
C(3) 0.0257(11) 0.0245(11) 0.0270(11) -0.0010(9) 0.0081(9) 0.0003(9)
C(4) 0.0319(12) 0.0245(11) 0.0220(11) 0.0018(9) 0.0026(9) -0.0016(8)
C(5) 0.0383(13) 0.0252(11) 0.0192(10) 0.0062(9) 0.0111(9) 0.0008(8)
C(6) 0.0297(11) 0.0228(10) 0.0229(10) 0.0033(8) 0.0132(9) 0.0015(8)
C(7) 0.0231(10) 0.0163(9) 0.0200(10) 0.0014(7) 0.0090(8) -0.0005(7)
C(8) 0.0231(10) 0.0137(9) 0.0191(9) 0.0002(7) 0.0103(8) -0.0011(7)
C(9) 0.0218(10) 0.0149(9) 0.0222(10) 0.0002(7) 0.0125(8) -0.0024(7)
C(10) 0.0216(10) 0.0176(9) 0.0238(10) -0.0021(7) 0.0109(8) -0.0052(8)
C(11) 0.0271(11) 0.0245(11) 0.0251(11) -0.0063(8) 0.0148(9) -0.0052(8)
C(12) 0.0277(11) 0.0335(13) 0.0340(12) -0.0079(9) 0.0191(10) -0.0071(10)
C(13) 0.0212(11) 0.0297(12) 0.0395(13) -0.0037(9) 0.0153(10) -0.0077(10)
C(14) 0.0222(11) 0.0256(11) 0.0285(11) 0.0004(8) 0.0094(9) -0.0058(9)
C(15) 0.0233(10) 0.0187(9) 0.0230(10) -0.0003(8) 0.0122(8) -0.0043(8)
C(16) 0.0206(10) 0.0173(9) 0.0222(10) 0.0017(7) 0.0109(8) -0.0011(7)
C(17) 0.0241(10) 0.0211(10) 0.0194(10) 0.0028(8) 0.0093(8) 0.0028(8)
C(18) 0.0286(11) 0.0194(10) 0.0190(10) -0.0016(8) 0.0113(8) 0.0048(7)
C(19) 0.0285(11) 0.0238(11) 0.0222(10) -0.0016(8) 0.0093(9) 0.0067(8)
C(20) 0.0345(12) 0.0243(11) 0.0225(11) -0.0091(9) 0.0072(9) 0.0041(9)
C(21) 0.0456(14) 0.0199(10) 0.0216(11) -0.0086(9) 0.0141(10) -0.0018(8)
C(22) 0.0351(12) 0.0190(10) 0.0267(11) -0.0024(9) 0.0153(9) -0.0002(8)
C(23) 0.0274(11) 0.0175(10) 0.0224(10) -0.0010(8) 0.0116(8) 0.0034(8)
C(24) 0.0278(11) 0.0155(9) 0.0210(10) 0.0003(8) 0.0123(8) 0.0030(7)
C(25) 0.0235(10) 0.0151(9) 0.0249(10) 0.0004(7) 0.0145(8) 0.0020(7)
C(26) 0.0216(10) 0.0176(9) 0.0259(10) -0.0002(8) 0.0130(8) 0.0006(8)
C(27) 0.0271(11) 0.0258(11) 0.0288(11) 0.0020(9) 0.0135(9) -0.0050(9)
C(28) 0.0256(11) 0.0292(12) 0.0362(13) 0.0046(9) 0.0156(10) -0.0082(10)
C(29) 0.0219(10) 0.0287(12) 0.0396(13) 0.0066(9) 0.0138(10) -0.0017(10)
C(30) 0.0215(10) 0.0259(11) 0.0286(11) 0.0004(8) 0.0116(9) -0.0012(9)
C(31) 0.0208(10) 0.0182(9) 0.0262(10) -0.0017(7) 0.0135(8) -0.0011(8)
C(32) 0.0191(9) 0.0163(9) 0.0260(10) -0.0005(7) 0.0120(8) 0.0016(8)
C(33) 0.0479(15) 0.0187(11) 0.0464(15) 0.0004(10) 0.0296(13) 0.0001(10)
C(34) 0.0510(16) 0.0218(11) 0.0317(13) -0.0001(10) 0.0196(11) -0.0049(9)

loop_
_atom_type_symbol
_atom_type_description
_atom_type_scat_dispersion_real
_atom_type_scat_dispersion_imag
_atom_type_scat_source
C C 0.003 0.002
;
International Tables for Crystallography
(1992, Vol. C, Tables 4.2.6.8 and 6.1.1.4)
;
H H 0.000 0.000
;
International Tables for Crystallography
(1992, Vol. C, Table 6.1.1.4)
;
Cu Cu 0.320 1.265
;
International Tables for Crystallography
(1992, Vol. C, Tables 4.2.6.8 and 6.1.1.4)
;
N N 0.006 0.003
;
International Tables for Crystallography
(1992, Vol. C, Tables 4.2.6.8 and 6.1.1.4)
;
O O 0.011 0.006
;
International Tables for Crystallography
(1992, Vol. C, Tables 4.2.6.8 and 6.1.1.4)
;

loop_
_geom_angle_atom_site_label_1
_geom_angle_atom_site_label_2
_geom_angle_atom_site_label_3
_geom_angle
_geom_angle_publ_flag
_geom_angle_site_symmetry_1
_geom_angle_site_symmetry_2
_geom_angle_site_symmetry_3
N(1) Cu(1) N(3) 89.29(8) yes . . .
N(1) Cu(1) N(5) 173.95(7) yes . . .
N(1) Cu(1) N(7) 90.12(8) yes . . .
N(3) Cu(1) N(5) 91.26(8) yes . . .
N(3) Cu(1) N(7) 163.71(8) yes . . .
N(5) Cu(1) N(7) 91.04(8) yes . . .
C(1) O(1) C(33) 114.6(2) yes . . .
C(17) O(2) C(34) 116.23(17) yes . . .
O(3b) O(3a) O(3c) 87(2) yes . . .
O(3b) O(3a) O(3d) 130(2) yes . . .
O(3b) O(3a) C(35a) 50.5(5) yes . . .
O(3b) O(3a) C(35b) 111.7(10) yes . . .
O(3b) O(3a) C(35c) 53.8(8) yes . . .
O(3b) O(3a) C(35d) 113.1(11) yes . . .
O(3c) O(3a) O(3d) 95(3) yes . . .
O(3c) O(3a) C(35a) 137(2) yes . . .
O(3c) O(3a) C(35b) 44(2) yes . . .
O(3c) O(3a) C(35c) 139(2) yes . . .
O(3c) O(3a) C(35d) 65(3) yes . . .
O(3d) O(3a) C(35a) 114(2) yes . . .
O(3d) O(3a) C(35b) 50(2) yes . . .
O(3d) O(3a) C(35c) 103(2) yes . . .
O(3d) O(3a) C(35d) 31(2) yes . . .
C(35a) O(3a) C(35b) 145.7(13) yes . . .
C(35a) O(3a) C(35c) 11.7(10) yes . . .
C(35a) O(3a) C(35d) 128.2(12) yes . . .
C(35b) O(3a) C(35c) 135.5(16) yes . . .
C(35b) O(3a) C(35d) 22.4(10) yes . . .
C(35c) O(3a) C(35d) 116.7(15) yes . . .
O(3a) O(3b) O(3c) 20.1(7) yes . . .
O(3a) O(3b) O(3d) 12.4(9) yes . . .
O(3a) O(3b) C(35a) 71.3(7) yes . . .
O(3a) O(3b) C(35c) 62.8(9) yes . . .
O(3c) O(3b) O(3d) 24.1(9) yes . . .
O(3c) O(3b) C(35a) 91.3(8) yes . . .
O(3c) O(3b) C(35c) 82.5(10) yes . . .
O(3d) O(3b) C(35a) 71.7(7) yes . . .
O(3d) O(3b) C(35c) 60.3(9) yes . . .
C(35a) O(3b) C(35c) 15.6(10) yes . . .
O(3a) O(3c) O(3b) 73(2) yes . . .
O(3a) O(3c) O(3d) 42(2) yes . . .
O(3a) O(3c) C(35b) 118(3) yes . . .
O(3a) O(3c) C(35c) 30(2) yes . . .
O(3a) O(3c) C(35d) 97(3) yes . . .
O(3b) O(3c) O(3d) 101(2) yes . . .
O(3b) O(3c) C(35b) 129.4(18) yes . . .
O(3b) O(3c) C(35c) 44.0(7) yes . . .
O(3b) O(3c) C(35d) 118.2(15) yes . . .
O(3d) O(3c) C(35b) 76(2) yes . . .
O(3d) O(3c) C(35c) 60.6(18) yes . . .
O(3d) O(3c) C(35d) 56(2) yes . . .
C(35b) O(3c) C(35c) 125.1(19) yes . . .
C(35b) O(3c) C(35d) 22.5(12) yes . . .
C(35c) O(3c) C(35d) 103.0(14) yes . . .
O(3a) O(3d) O(3b) 38(2) yes . . .
O(3a) O(3d) O(3c) 43(2) yes . . .
O(3a) O(3d) C(35a) 52(2) yes . . .
O(3a) O(3d) C(35b) 111(2) yes . . .
O(3a) O(3d) C(35c) 59(2) yes . . .
O(3a) O(3d) C(35d) 137(2) yes . . .
O(3b) O(3d) O(3c) 54.5(17) yes . . .
O(3b) O(3d) C(35a) 41.6(5) yes . . .
O(3b) O(3d) C(35b) 104.4(13) yes . . .
O(3b) O(3d) C(35c) 44.1(7) yes . . .
O(3b) O(3d) C(35d) 114.7(14) yes . . .
O(3c) O(3d) C(35a) 90(2) yes . . .
O(3c) O(3d) C(35b) 68(2) yes . . .
O(3c) O(3d) C(35c) 96(2) yes . . .
O(3c) O(3d) C(35d) 96(2) yes . . .
C(35a) O(3d) C(35b) 144.6(14) yes . . .
C(35a) O(3d) C(35c) 8.3(8) yes . . .
C(35a) O(3d) C(35d) 139.4(16) yes . . .
C(35b) O(3d) C(35c) 142.6(16) yes . . .
C(35b) O(3d) C(35d) 29.9(14) yes . . .
C(35c) O(3d) C(35d) 132.2(18) yes . . .
Cu(1) N(1) C(1) 122.43(16) yes . . .
Cu(1) N(1) C(8) 126.44(14) yes . . .
C(1) N(1) C(8) 110.98(17) yes . . .
C(8) N(2) C(9) 119.2(2) yes . . .
Cu(1) N(3) C(9) 124.48(13) yes . . .
Cu(1) N(3) C(16) 125.67(17) yes . . .
C(9) N(3) C(16) 109.0(2) yes . . .
C(16) N(4) C(17) 123.24(18) yes . . .
Cu(1) N(5) C(17) 125.40(17) yes . . .
Cu(1) N(5) C(24) 123.41(14) yes . . .
C(17) N(5) C(24) 109.83(17) yes . . .
C(24) N(6) C(25) 120.2(2) yes . . .
Cu(1) N(7) C(25) 122.67(13) yes . . .
Cu(1) N(7) C(32) 123.68(17) yes . . .
C(25) N(7) C(32) 109.01(19) yes . . .
C(1) N(8) C(32) 118.72(16) yes . . .
O(1) C(1) N(1) 110.56(15) yes . . .
O(1) C(1) N(8) 104.90(19) yes . . .
O(1) C(1) C(2) 113.74(17) yes . . .
N(1) C(1) N(8) 113.23(16) yes . . .
N(1) C(1) C(2) 102.84(19) yes . . .
N(8) C(1) C(2) 111.83(16) yes . . .
C(1) C(2) C(3) 130.5(2) yes . . .
C(1) C(2) C(7) 108.50(17) yes . . .
C(3) C(2) C(7) 120.9(2) yes . . .
C(2) C(3) C(4) 117.4(2) yes . . .
C(3) C(4) C(5) 121.6(2) yes . . .
C(4) C(5) C(6) 120.7(2) yes . . .
C(5) C(6) C(7) 117.3(2) yes . . .
C(2) C(7) C(6) 122.12(18) yes . . .
C(2) C(7) C(8) 107.3(2) yes . . .
C(6) C(7) C(8) 130.6(2) yes . . .
N(1) C(8) N(2) 128.50(17) yes . . .
N(1) C(8) C(7) 110.4(2) yes . . .
N(2) C(8) C(7) 121.1(2) yes . . .
N(2) C(9) N(3) 128.7(2) yes . . .
N(2) C(9) C(10) 121.8(2) yes . . .
N(3) C(9) C(10) 109.48(16) yes . . .
C(9) C(10) C(11) 130.90(19) yes . . .
C(9) C(10) C(15) 107.0(2) yes . . .
C(11) C(10) C(15) 121.9(2) yes . . .
C(10) C(11) C(12) 116.8(2) yes . . .
C(11) C(12) C(13) 121.5(2) yes . . .
C(12) C(13) C(14) 121.4(2) yes . . .
C(13) C(14) C(15) 117.1(2) yes . . .
C(10) C(15) C(14) 121.3(2) yes . . .
C(10) C(15) C(16) 106.76(19) yes . . .
C(14) C(15) C(16) 131.9(2) yes . . .
N(3) C(16) N(4) 129.3(2) yes . . .
N(3) C(16) C(15) 107.65(19) yes . . .
N(4) C(16) C(15) 123.04(18) yes . . .
O(2) C(17) N(4) 109.0(2) yes . . .
O(2) C(17) N(5) 109.47(17) yes . . .
O(2) C(17) C(18) 106.19(18) yes . . .
N(4) C(17) N(5) 117.15(18) yes . . .
N(4) C(17) C(18) 111.56(18) yes . . .
N(5) C(17) C(18) 102.87(19) yes . . .
C(17) C(18) C(19) 130.1(2) yes . . .
C(17) C(18) C(23) 108.62(17) yes . . .
C(19) C(18) C(23) 121.3(2) yes . . .
C(18) C(19) C(20) 117.0(2) yes . . .
C(19) C(20) C(21) 121.5(2) yes . . .
C(20) C(21) C(22) 120.8(2) yes . . .
C(21) C(22) C(23) 117.3(2) yes . . .
C(18) C(23) C(22) 122.00(18) yes . . .
C(18) C(23) C(24) 107.2(2) yes . . .
C(22) C(23) C(24) 130.7(2) yes . . .
N(5) C(24) N(6) 129.19(18) yes . . .
N(5) C(24) C(23) 110.78(19) yes . . .
N(6) C(24) C(23) 119.9(2) yes . . .
N(6) C(25) N(7) 128.7(2) yes . . .
N(6) C(25) C(26) 121.5(2) yes . . .
N(7) C(25) C(26) 109.67(17) yes . . .
C(25) C(26) C(27) 131.16(18) yes . . .
C(25) C(26) C(31) 106.8(2) yes . . .
C(27) C(26) C(31) 121.7(2) yes . . .
C(26) C(27) C(28) 117.1(2) yes . . .
C(27) C(28) C(29) 121.3(2) yes . . .
C(28) C(29) C(30) 121.1(2) yes . . .
C(29) C(30) C(31) 117.3(2) yes . . .
C(26) C(31) C(30) 121.5(2) yes . . .
C(26) C(31) C(32) 106.72(17) yes . . .
C(30) C(31) C(32) 131.6(2) yes . . .
N(7) C(32) N(8) 129.2(2) yes . . .
N(7) C(32) C(31) 107.66(18) yes . . .
N(8) C(32) C(31) 123.17(17) yes . . .
O(3a) C(35a) O(3b) 58.2(6) yes . . .
O(3a) C(35a) O(3d) 14.4(8) yes . . .
O(3a) C(35a) C(35c) 55(3) yes . . .
O(3b) C(35a) O(3d) 66.7(7) yes . . .
O(3b) C(35a) C(35c) 81(2) yes . . .
O(3d) C(35a) C(35c) 42(3) yes . . .
O(3a) C(35b) O(3c) 17.6(10) yes . . .
O(3a) C(35b) O(3d) 18.3(11) yes . . .
O(3a) C(35b) C(35d) 98(2) yes . . .
O(3c) C(35b) O(3d) 35.9(14) yes . . .
O(3c) C(35b) C(35d) 115(2) yes . . .
O(3d) C(35b) C(35d) 82(2) yes . . .
O(3a) C(35c) O(3b) 63.5(9) yes . . .
O(3a) C(35c) O(3c) 10.5(7) yes . . .
O(3a) C(35c) O(3d) 17.8(10) yes . . .
O(3a) C(35c) C(35a) 113(3) yes . . .
O(3b) C(35c) O(3c) 53.5(8) yes . . .
O(3b) C(35c) O(3d) 75.6(10) yes . . .
O(3b) C(35c) C(35a) 84(3) yes . . .
O(3c) C(35c) O(3d) 23.8(9) yes . . .
O(3c) C(35c) C(35a) 112(3) yes . . .
O(3d) C(35c) C(35a) 130(3) yes . . .
O(3a) C(35d) O(3c) 17.2(7) yes . . .
O(3a) C(35d) O(3d) 11.5(9) yes . . .
O(3a) C(35d) C(35b) 59(2) yes . . .
O(3c) C(35d) O(3d) 28.1(11) yes . . .
O(3c) C(35d) C(35b) 43(2) yes . . .
O(3d) C(35d) C(35b) 68(2) yes . . .
C(2) C(3) H(1) 121.3 no . . .
C(4) C(3) H(1) 121.3 no . . .
C(3) C(4) H(2) 119.2 no . . .
C(5) C(4) H(2) 119.2 no . . .
C(4) C(5) H(3) 119.7 no . . .
C(6) C(5) H(3) 119.7 no . . .
C(5) C(6) H(4) 121.4 no . . .
C(7) C(6) H(4) 121.3 no . . .
C(10) C(11) H(5) 121.6 no . . .
C(12) C(11) H(5) 121.6 no . . .
C(11) C(12) H(6) 119.3 no . . .
C(13) C(12) H(6) 119.3 no . . .
C(12) C(13) H(7) 119.3 no . . .
C(14) C(13) H(7) 119.3 no . . .
C(13) C(14) H(8) 121.5 no . . .
C(15) C(14) H(8) 121.4 no . . .
C(18) C(19) H(9) 121.5 no . . .
C(20) C(19) H(9) 121.5 no . . .
C(19) C(20) H(10) 119.2 no . . .
C(21) C(20) H(10) 119.2 no . . .
C(20) C(21) H(11) 119.6 no . . .
C(22) C(21) H(11) 119.6 no . . .
C(21) C(22) H(12) 121.4 no . . .
C(23) C(22) H(12) 121.4 no . . .
C(26) C(27) H(13) 121.4 no . . .
C(28) C(27) H(13) 121.4 no . . .
C(27) C(28) H(14) 119.4 no . . .
C(29) C(28) H(14) 119.4 no . . .
C(28) C(29) H(15) 119.4 no . . .
C(30) C(29) H(15) 119.4 no . . .
C(29) C(30) H(16) 121.4 no . . .
C(31) C(30) H(16) 121.4 no . . .
O(1) C(33) H(17) 109.5 no . . .
O(1) C(33) H(18) 109.5 no . . .
O(1) C(33) H(19) 109.5 no . . .
H(17) C(33) H(18) 109.5 no . . .
H(17) C(33) H(19) 109.5 no . . .
H(18) C(33) H(19) 109.5 no . . .
O(2) C(34) H(20) 109.5 no . . .
O(2) C(34) H(21) 109.5 no . . .
O(2) C(34) H(22) 109.5 no . . .
H(20) C(34) H(21) 109.5 no . . .
H(20) C(34) H(22) 109.5 no . . .
H(21) C(34) H(22) 109.5 no . . .

loop_
_geom_bond_atom_site_label_1
_geom_bond_atom_site_label_2
_geom_bond_distance
_geom_bond_publ_flag
_geom_bond_site_symmetry_1
_geom_bond_site_symmetry_2
Cu(1) N(1) 1.9097(18) yes . .
Cu(1) N(3) 1.921(2) yes . .
Cu(1) N(5) 1.9153(18) yes . .
Cu(1) N(7) 1.924(2) yes . .
O(1) C(1) 1.413(2) yes . .
O(1) C(33) 1.429(3) yes . .
O(2) C(17) 1.420(2) yes . .
O(2) C(34) 1.424(3) yes . .
O(3a) O(3b) 1.348(14) yes . .
O(3a) O(3c) 0.483(18) yes . .
O(3a) O(3d) 0.47(2) yes . .
O(3a) C(35a) 1.503(13) yes . .
O(3a) C(35b) 1.41(2) yes . .
O(3a) C(35c) 1.340(18) yes . .
O(3a) C(35d) 1.62(2) yes . .
O(3b) O(3c) 1.405(17) yes . .
O(3b) O(3d) 1.692(18) yes . .
O(3b) C(35a) 1.224(9) yes . .
O(3b) C(35c) 1.216(16) yes . .
O(3c) O(3d) 0.70(2) yes . .
O(3c) C(35b) 1.11(2) yes . .
O(3c) C(35c) 1.73(2) yes . .
O(3c) C(35d) 1.49(3) yes . .
O(3d) C(35a) 1.749(18) yes . .
O(3d) C(35b) 1.16(2) yes . .
O(3d) C(35c) 1.52(2) yes . .
O(3d) C(35d) 1.24(2) yes . .
N(1) C(1) 1.479(2) yes . .
N(1) C(8) 1.316(3) yes . .
N(2) C(8) 1.348(3) yes . .
N(2) C(9) 1.320(2) yes . .
N(3) C(9) 1.354(3) yes . .
N(3) C(16) 1.406(2) yes . .
N(4) C(16) 1.282(3) yes . .
N(4) C(17) 1.445(3) yes . .
N(5) C(17) 1.494(2) yes . .
N(5) C(24) 1.321(3) yes . .
N(6) C(24) 1.351(3) yes . .
N(6) C(25) 1.321(2) yes . .
N(7) C(25) 1.351(3) yes . .
N(7) C(32) 1.406(2) yes . .
N(8) C(1) 1.453(3) yes . .
N(8) C(32) 1.285(3) yes . .
C(1) C(2) 1.523(3) yes . .
C(2) C(3) 1.383(2) yes . .
C(2) C(7) 1.384(3) yes . .
C(3) C(4) 1.400(3) yes . .
C(4) C(5) 1.390(4) yes . .
C(5) C(6) 1.391(2) yes . .
C(6) C(7) 1.389(3) yes . .
C(7) C(8) 1.475(2) yes . .
C(9) C(10) 1.475(3) yes . .
C(10) C(11) 1.383(4) yes . .
C(10) C(15) 1.387(2) yes . .
C(11) C(12) 1.389(3) yes . .
C(12) C(13) 1.390(3) yes . .
C(13) C(14) 1.390(4) yes . .
C(14) C(15) 1.384(3) yes . .
C(15) C(16) 1.483(3) yes . .
C(17) C(18) 1.515(3) yes . .
C(18) C(19) 1.386(2) yes . .
C(18) C(23) 1.382(3) yes . .
C(19) C(20) 1.399(3) yes . .
C(20) C(21) 1.391(4) yes . .
C(21) C(22) 1.392(3) yes . .
C(22) C(23) 1.386(3) yes . .
C(23) C(24) 1.473(2) yes . .
C(25) C(26) 1.473(3) yes . .
C(26) C(27) 1.380(3) yes . .
C(26) C(31) 1.391(2) yes . .
C(27) C(28) 1.394(3) yes . .
C(28) C(29) 1.394(3) yes . .
C(29) C(30) 1.393(4) yes . .
C(30) C(31) 1.381(2) yes . .
C(31) C(32) 1.481(3) yes . .
C(35a) C(35c) 0.33(2) yes . .
C(35b) C(35d) 0.62(3) yes . .
C(3) H(1) 0.950 no . .
C(4) H(2) 0.950 no . .
C(5) H(3) 0.950 no . .
C(6) H(4) 0.950 no . .
C(11) H(5) 0.950 no . .
C(12) H(6) 0.950 no . .
C(13) H(7) 0.950 no . .
C(14) H(8) 0.950 no . .
C(19) H(9) 0.950 no . .
C(20) H(10) 0.950 no . .
C(21) H(11) 0.950 no . .
C(22) H(12) 0.950 no . .
C(27) H(13) 0.950 no . .
C(28) H(14) 0.950 no . .
C(29) H(15) 0.950 no . .
C(30) H(16) 0.950 no . .
C(33) H(17) 0.980 no . .
C(33) H(18) 0.980 no . .
C(33) H(19) 0.980 no . .
C(34) H(20) 0.980 no . .
C(34) H(21) 0.980 no . .
C(34) H(22) 0.980 no . .

loop_
_geom_contact_atom_site_label_1
_geom_contact_atom_site_label_2
_geom_contact_distance
_geom_contact_publ_flag
_geom_contact_site_symmetry_1
_geom_contact_site_symmetry_2
Cu(1) C(21) 3.398(2) ? . 3_655
Cu(1) C(22) 3.468(2) ? . 3_655
O(1) C(5) 3.820(3) ? . 4_554
O(1) C(28) 3.646(2) ? . 2_755
O(1) C(29) 3.341(3) ? . 2_755
O(1) C(35a) 3.825(8) ? . 4_655
O(1) C(35c) 3.827(15) ? . 4_655
O(2) O(3b) 3.688(7) ? . .
O(2) O(3c) 3.77(2) ? . .
O(2) N(2) 3.628(2) ? . 4_554
O(2) C(6) 3.807(3) ? . 4_554
O(2) C(11) 3.342(2) ? . 4_554
O(3a) N(4) 3.934(12) ? . .
O(3a) C(2) 3.922(11) ? . 2_655
O(3a) C(3) 3.941(12) ? . 2_655
O(3a) C(3) 3.861(15) ? . 4_454
O(3a) C(4) 3.962(12) ? . 2_655
O(3a) C(5) 3.981(13) ? . 2_655
O(3a) C(6) 3.987(13) ? . 2_655
O(3a) C(7) 3.949(12) ? . 2_655
O(3a) C(12) 3.975(15) ? . 4_554
O(3b) O(2) 3.688(7) ? . .
O(3b) N(4) 3.014(6) ? . .
O(3b) C(3) 3.947(8) ? . 4_454
O(3b) C(12) 3.817(8) ? . 4_554
O(3b) C(14) 3.331(7) ? . .
O(3b) C(15) 3.833(6) ? . .
O(3b) C(16) 3.742(6) ? . .
O(3b) C(17) 3.805(7) ? . .
O(3b) C(19) 3.746(8) ? . .
O(3b) C(27) 3.741(7) ? . 3_655
O(3b) C(28) 3.297(7) ? . 3_655
O(3c) O(2) 3.77(2) ? . .
O(3c) N(4) 3.633(17) ? . .
O(3c) C(2) 3.831(16) ? . 2_655
O(3c) C(6) 3.876(18) ? . 2_655
O(3c) C(7) 3.763(16) ? . 2_655
O(3c) C(14) 3.856(17) ? . .
O(3c) C(34) 3.748(18) ? . .
O(3d) O(3d) 3.95(2) ? . 3_565
O(3d) N(8) 3.959(14) ? . 4_454
O(3d) C(2) 3.724(15) ? . 2_655
O(3d) C(3) 3.733(15) ? . 2_655
O(3d) C(3) 3.590(19) ? . 4_454
O(3d) C(4) 3.901(16) ? . 2_655
O(3d) C(7) 3.902(16) ? . 2_655
O(3d) C(35d) 3.84(2) ? . 3_565
N(1) C(21) 3.640(2) ? . 3_655
N(2) O(2) 3.628(2) ? . 4_555
N(2) C(18) 3.820(3) ? . 4_555
N(2) C(21) 3.981(3) ? . 3_655
N(2) C(22) 3.875(2) ? . 4_555
N(2) C(23) 3.638(3) ? . 4_555
N(2) C(34) 3.480(3) ? . 2_645
N(3) C(21) 3.815(3) ? . 3_655
N(3) C(21) 3.945(3) ? . 4_555
N(3) C(22) 3.504(3) ? . 3_655
N(4) O(3a) 3.934(12) ? . .
N(4) O(3b) 3.014(6) ? . .
N(4) O(3c) 3.633(17) ? . .
N(4) N(6) 3.925(2) ? . 3_655
N(4) C(27) 3.594(2) ? . 3_655
N(5) C(6) 3.579(3) ? . 4_554
N(5) C(22) 3.806(3) ? . 3_655
N(6) N(4) 3.925(2) ? . 3_655
N(6) C(5) 3.748(2) ? . 4_554
N(6) C(6) 3.539(2) ? . 4_554
N(6) C(7) 3.748(3) ? . 4_554
N(6) C(18) 3.713(2) ? . 3_655
N(6) C(19) 3.963(2) ? . 3_655
N(6) C(23) 3.786(3) ? . 3_655
N(6) C(33) 3.802(4) ? . 4_554
N(7) C(4) 3.869(3) ? . 4_554
N(7) C(5) 3.309(3) ? . 4_554
N(7) C(6) 3.814(2) ? . 4_554
N(7) C(20) 3.541(3) ? . 3_655
N(7) C(21) 3.502(3) ? . 3_655
N(7) C(22) 3.940(3) ? . 3_655
N(8) O(3d) 3.959(14) ? . 4_655
N(8) C(20) 3.925(2) ? . 3_655
N(8) C(35a) 3.029(8) ? . 4_655
N(8) C(35b) 3.294(16) ? . 2_645
N(8) C(35c) 3.011(14) ? . 4_655
N(8) C(35d) 3.175(19) ? . 2_645
C(1) C(35a) 3.792(8) ? . 4_655
C(1) C(35b) 3.814(15) ? . 2_645
C(1) C(35c) 3.718(16) ? . 4_655
C(1) C(35d) 3.897(19) ? . 2_645
C(2) O(3a) 3.922(11) ? . 2_645
C(2) O(3c) 3.831(16) ? . 2_645
C(2) O(3d) 3.724(15) ? . 2_645
C(2) C(35a) 3.960(10) ? . 4_655
C(2) C(35b) 3.472(15) ? . 2_645
C(2) C(35c) 3.769(18) ? . 4_655
C(2) C(35d) 3.643(19) ? . 2_645
C(3) O(3a) 3.941(12) ? . 2_645
C(3) O(3a) 3.861(15) ? . 4_655
C(3) O(3b) 3.947(8) ? . 4_655
C(3) O(3d) 3.733(15) ? . 2_645
C(3) O(3d) 3.590(19) ? . 4_655
C(3) C(35a) 3.513(11) ? . 4_655
C(3) C(35b) 3.878(15) ? . 2_645
C(3) C(35b) 3.998(17) ? . 4_655
C(3) C(35c) 3.25(2) ? . 4_655
C(3) C(35d) 3.928(19) ? . 2_645
C(3) C(35d) 3.47(2) ? . 4_655
C(4) O(3a) 3.962(12) ? . 2_645
C(4) O(3d) 3.901(16) ? . 2_645
C(4) N(7) 3.869(3) ? . 4_555
C(4) C(25) 3.693(3) ? . 4_555
C(4) C(26) 3.845(3) ? . 4_555
C(4) C(29) 3.746(3) ? . 3_756
C(4) C(30) 3.617(3) ? . 3_756
C(4) C(35d) 3.80(2) ? . 4_655
C(5) O(1) 3.820(3) ? . 4_555
C(5) O(3a) 3.981(13) ? . 2_645
C(5) N(6) 3.748(2) ? . 4_555
C(5) N(7) 3.309(3) ? . 4_555
C(5) C(25) 3.408(3) ? . 4_555
C(5) C(29) 3.844(3) ? . 3_756
C(5) C(30) 3.959(3) ? . 3_756
C(5) C(32) 3.909(3) ? . 4_555
C(6) O(2) 3.807(3) ? . 4_555
C(6) O(3a) 3.987(13) ? . 2_645
C(6) O(3c) 3.876(18) ? . 2_645
C(6) N(5) 3.579(3) ? . 4_555
C(6) N(6) 3.539(2) ? . 4_555
C(6) N(7) 3.814(2) ? . 4_555
C(6) C(24) 3.463(3) ? . 4_555
C(6) C(25) 3.695(3) ? . 4_555
C(6) C(34) 3.974(4) ? . 4_555
C(7) O(3a) 3.949(12) ? . 2_645
C(7) O(3c) 3.763(16) ? . 2_645
C(7) O(3d) 3.902(16) ? . 2_645
C(7) N(6) 3.748(3) ? . 4_555
C(7) C(24) 3.824(3) ? . 4_555
C(7) C(35b) 3.607(17) ? . 2_645
C(7) C(35d) 3.99(2) ? . 2_645
C(8) C(21) 3.871(3) ? . 3_655
C(8) C(23) 3.971(3) ? . 4_555
C(9) C(20) 3.882(3) ? . 4_555
C(9) C(21) 3.946(3) ? . 3_655
C(9) C(21) 3.813(3) ? . 4_555
C(9) C(22) 3.843(3) ? . 3_655
C(9) C(22) 3.884(3) ? . 4_555
C(9) C(23) 3.978(3) ? . 4_555
C(10) C(18) 3.888(3) ? . 4_555
C(10) C(19) 3.451(3) ? . 4_555
C(10) C(20) 3.426(3) ? . 4_555
C(10) C(21) 3.874(3) ? . 4_555
C(10) C(33) 3.766(3) ? . 2_645
C(11) O(2) 3.342(2) ? . 4_555
C(11) C(18) 3.606(3) ? . 4_555
C(11) C(19) 3.133(3) ? . 4_555
C(11) C(20) 3.604(3) ? . 4_555
C(11) C(33) 3.855(3) ? . 2_645
C(12) O(3a) 3.975(15) ? . 4_555
C(12) O(3b) 3.817(8) ? . 4_555
C(12) C(19) 3.404(3) ? . 4_555
C(12) C(20) 3.822(3) ? . 4_555
C(12) C(29) 3.509(3) ? . 1_455
C(12) C(30) 3.469(3) ? . 1_455
C(12) C(33) 3.883(4) ? . 2_645
C(12) C(35a) 3.530(11) ? . 4_555
C(12) C(35c) 3.82(2) ? . 4_555
C(13) C(19) 3.930(3) ? . 4_555
C(13) C(20) 3.885(3) ? . 4_555
C(13) C(28) 3.752(3) ? . 1_455
C(13) C(29) 3.413(3) ? . 1_455
C(13) C(30) 3.545(3) ? . 1_455
C(13) C(31) 3.978(3) ? . 1_455
C(13) C(33) 3.878(3) ? . 2_645
C(14) O(3b) 3.331(7) ? . .
C(14) O(3c) 3.856(17) ? . .
C(14) C(20) 3.760(3) ? . 4_555
C(14) C(27) 3.658(3) ? . 3_655
C(14) C(28) 3.937(3) ? . 3_655
C(14) C(33) 3.822(3) ? . 2_645
C(14) C(35b) 3.692(15) ? . .
C(14) C(35d) 3.675(19) ? . .
C(15) O(3b) 3.833(6) ? . .
C(15) C(19) 3.997(3) ? . 4_555
C(15) C(20) 3.529(3) ? . 4_555
C(15) C(21) 3.955(3) ? . 4_555
C(15) C(33) 3.732(3) ? . 2_645
C(16) O(3b) 3.742(6) ? . .
C(16) C(22) 3.910(3) ? . 3_655
C(17) O(3b) 3.805(7) ? . .
C(18) N(2) 3.820(3) ? . 4_554
C(18) N(6) 3.713(2) ? . 3_655
C(18) C(10) 3.888(3) ? . 4_554
C(18) C(11) 3.606(3) ? . 4_554
C(18) C(25) 3.806(3) ? . 3_655
C(18) C(26) 3.940(3) ? . 3_655
C(19) O(3b) 3.746(8) ? . .
C(19) N(6) 3.963(2) ? . 3_655
C(19) C(10) 3.451(3) ? . 4_554
C(19) C(11) 3.133(3) ? . 4_554
C(19) C(12) 3.404(3) ? . 4_554
C(19) C(13) 3.930(3) ? . 4_554
C(19) C(15) 3.997(3) ? . 4_554
C(19) C(25) 3.590(3) ? . 3_655
C(19) C(26) 3.335(3) ? . 3_655
C(19) C(27) 3.550(4) ? . 3_655
C(19) C(28) 3.943(4) ? . 3_655
C(19) C(30) 3.998(3) ? . 3_655
C(19) C(31) 3.593(3) ? . 3_655
C(20) N(7) 3.541(3) ? . 3_655
C(20) N(8) 3.925(2) ? . 3_655
C(20) C(9) 3.882(3) ? . 4_554
C(20) C(10) 3.426(3) ? . 4_554
C(20) C(11) 3.604(3) ? . 4_554
C(20) C(12) 3.822(3) ? . 4_554
C(20) C(13) 3.885(3) ? . 4_554
C(20) C(14) 3.760(3) ? . 4_554
C(20) C(15) 3.529(3) ? . 4_554
C(20) C(25) 3.607(3) ? . 3_655
C(20) C(26) 3.538(3) ? . 3_655
C(20) C(30) 3.801(3) ? . 3_655
C(20) C(31) 3.336(3) ? . 3_655
C(20) C(32) 3.376(3) ? . 3_655
C(20) C(35b) 3.447(14) ? . 4_554
C(20) C(35d) 3.515(17) ? . 4_554
C(21) Cu(1) 3.398(2) ? . 3_655
C(21) N(1) 3.640(2) ? . 3_655
C(21) N(2) 3.981(3) ? . 3_655
C(21) N(3) 3.815(3) ? . 3_655
C(21) N(3) 3.945(3) ? . 4_554
C(21) N(7) 3.502(3) ? . 3_655
C(21) C(8) 3.871(3) ? . 3_655
C(21) C(9) 3.946(3) ? . 3_655
C(21) C(9) 3.813(3) ? . 4_554
C(21) C(10) 3.874(3) ? . 4_554
C(21) C(15) 3.955(3) ? . 4_554
C(21) C(25) 3.850(3) ? . 3_655
C(21) C(32) 3.664(3) ? . 3_655
C(21) C(34) 3.835(4) ? . 4_554
C(21) C(35b) 3.676(13) ? . 4_554
C(21) C(35d) 3.950(16) ? . 4_554
C(22) Cu(1) 3.468(2) ? . 3_655
C(22) N(2) 3.875(2) ? . 4_554
C(22) N(3) 3.504(3) ? . 3_655
C(22) N(5) 3.806(3) ? . 3_655
C(22) N(7) 3.940(3) ? . 3_655
C(22) C(9) 3.843(3) ? . 3_655
C(22) C(9) 3.884(3) ? . 4_554
C(22) C(16) 3.910(3) ? . 3_655
C(22) C(24) 3.967(3) ? . 3_655
C(22) C(33) 3.930(4) ? . 4_554
C(23) N(2) 3.638(3) ? . 4_554
C(23) N(6) 3.786(3) ? . 3_655
C(23) C(8) 3.971(3) ? . 4_554
C(23) C(9) 3.978(3) ? . 4_554
C(23) C(24) 3.778(3) ? . 3_655
C(24) C(6) 3.463(3) ? . 4_554
C(24) C(7) 3.824(3) ? . 4_554
C(24) C(22) 3.967(3) ? . 3_655
C(24) C(23) 3.778(3) ? . 3_655
C(24) C(24) 3.913(3) ? . 3_655
C(25) C(4) 3.693(3) ? . 4_554
C(25) C(5) 3.408(3) ? . 4_554
C(25) C(6) 3.695(3) ? . 4_554
C(25) C(18) 3.806(3) ? . 3_655
C(25) C(19) 3.590(3) ? . 3_655
C(25) C(20) 3.607(3) ? . 3_655
C(25) C(21) 3.850(3) ? . 3_655
C(26) C(4) 3.845(3) ? . 4_554
C(26) C(18) 3.940(3) ? . 3_655
C(26) C(19) 3.335(3) ? . 3_655
C(26) C(20) 3.538(3) ? . 3_655
C(27) O(3b) 3.741(7) ? . 3_655
C(27) N(4) 3.594(2) ? . 3_655
C(27) C(14) 3.658(3) ? . 3_655
C(27) C(19) 3.550(4) ? . 3_655
C(28) O(1) 3.646(2) ? . 2_745
C(28) O(3b) 3.297(7) ? . 3_655
C(28) C(13) 3.752(3) ? . 1_655
C(28) C(14) 3.937(3) ? . 3_655
C(28) C(19) 3.943(4) ? . 3_655
C(28) C(35a) 3.368(8) ? . 3_655
C(28) C(35c) 3.479(15) ? . 3_655
C(29) O(1) 3.341(3) ? . 2_745
C(29) C(4) 3.746(3) ? . 3_756
C(29) C(5) 3.844(3) ? . 3_756
C(29) C(12) 3.509(3) ? . 1_655
C(29) C(13) 3.413(3) ? . 1_655
C(29) C(33) 3.818(4) ? . 2_745
C(29) C(35a) 3.774(8) ? . 3_655
C(29) C(35c) 3.961(16) ? . 3_655
C(30) C(4) 3.617(3) ? . 3_756
C(30) C(5) 3.959(3) ? . 3_756
C(30) C(12) 3.469(3) ? . 1_655
C(30) C(13) 3.545(3) ? . 1_655
C(30) C(19) 3.998(3) ? . 3_655
C(30) C(20) 3.801(3) ? . 3_655
C(30) C(35a) 3.650(8) ? . 4_655
C(30) C(35c) 3.782(16) ? . 4_655
C(30) C(35d) 3.82(2) ? . 2_645
C(31) C(13) 3.978(3) ? . 1_655
C(31) C(19) 3.593(3) ? . 3_655
C(31) C(20) 3.336(3) ? . 3_655
C(31) C(35a) 3.957(8) ? . 4_655
C(32) C(5) 3.909(3) ? . 4_554
C(32) C(20) 3.376(3) ? . 3_655
C(32) C(21) 3.664(3) ? . 3_655
C(32) C(35a) 3.788(7) ? . 4_655
C(32) C(35b) 3.937(17) ? . 2_645
C(32) C(35c) 3.859(14) ? . 4_655
C(32) C(35d) 3.797(19) ? . 2_645
C(33) N(6) 3.802(4) ? . 4_555
C(33) C(10) 3.766(3) ? . 2_655
C(33) C(11) 3.855(3) ? . 2_655
C(33) C(12) 3.883(4) ? . 2_655
C(33) C(13) 3.878(3) ? . 2_655
C(33) C(14) 3.822(3) ? . 2_655
C(33) C(15) 3.732(3) ? . 2_655
C(33) C(22) 3.930(4) ? . 4_555
C(33) C(29) 3.818(4) ? . 2_755
C(34) O(3c) 3.748(18) ? . .
C(34) N(2) 3.480(3) ? . 2_655
C(34) C(6) 3.974(4) ? . 4_554
C(34) C(21) 3.835(4) ? . 4_555
C(34) C(35b) 3.974(19) ? . .
C(35a) O(1) 3.825(8) ? . 4_454
C(35a) N(8) 3.029(8) ? . 4_454
C(35a) C(1) 3.792(8) ? . 4_454
C(35a) C(2) 3.960(10) ? . 4_454
C(35a) C(3) 3.513(11) ? . 4_454
C(35a) C(12) 3.530(11) ? . 4_554
C(35a) C(28) 3.368(8) ? . 3_655
C(35a) C(29) 3.774(8) ? . 3_655
C(35a) C(30) 3.650(8) ? . 4_454
C(35a) C(31) 3.957(8) ? . 4_454
C(35a) C(32) 3.788(7) ? . 4_454
C(35b) N(8) 3.294(16) ? . 2_655
C(35b) C(1) 3.814(15) ? . 2_655
C(35b) C(2) 3.472(15) ? . 2_655
C(35b) C(3) 3.878(15) ? . 2_655
C(35b) C(3) 3.998(17) ? . 4_454
C(35b) C(7) 3.607(17) ? . 2_655
C(35b) C(14) 3.692(15) ? . .
C(35b) C(20) 3.447(14) ? . 4_555
C(35b) C(21) 3.676(13) ? . 4_555
C(35b) C(32) 3.937(17) ? . 2_655
C(35b) C(34) 3.974(19) ? . .
C(35c) O(1) 3.827(15) ? . 4_454
C(35c) N(8) 3.011(14) ? . 4_454
C(35c) C(1) 3.718(16) ? . 4_454
C(35c) C(2) 3.769(18) ? . 4_454
C(35c) C(3) 3.25(2) ? . 4_454
C(35c) C(12) 3.82(2) ? . 4_554
C(35c) C(28) 3.479(16) ? . 3_655
C(35c) C(29) 3.961(16) ? . 3_655
C(35c) C(30) 3.782(16) ? . 4_454
C(35c) C(32) 3.859(14) ? . 4_454
C(35d) O(3d) 3.84(2) ? . 3_565
C(35d) N(8) 3.175(19) ? . 2_655
C(35d) C(1) 3.897(19) ? . 2_655
C(35d) C(2) 3.643(19) ? . 2_655
C(35d) C(3) 3.928(19) ? . 2_655
C(35d) C(3) 3.47(2) ? . 4_454
C(35d) C(4) 3.80(2) ? . 4_454
C(35d) C(7) 3.99(2) ? . 2_655
C(35d) C(14) 3.675(19) ? . .
C(35d) C(20) 3.515(17) ? . 4_555
C(35d) C(21) 3.950(16) ? . 4_555
C(35d) C(30) 3.82(2) ? . 2_655
C(35d) C(32) 3.797(19) ? . 2_655
Cu(1) H(3) 3.736 ? . 4_554
Cu(1) H(4) 3.949 ? . 4_554
Cu(1) H(11) 3.310 ? . 3_655
Cu(1) H(12) 3.430 ? . 3_655
O(1) H(3) 2.919 ? . 4_554
O(1) H(14) 3.175 ? . 2_755
O(1) H(15) 2.560 ? . 2_755
O(2) H(4) 2.953 ? . 4_554
O(2) H(5) 2.585 ? . 4_554
O(2) H(21) 3.798 ? . 3_665
O(3a) H(1) 3.122 ? . 4_454
O(3a) H(6) 3.128 ? . 4_554
O(3a) H(8) 3.398 ? . .
O(3a) H(9) 3.968 ? . .
O(3a) H(10) 3.997 ? . 4_555
O(3a) H(14) 3.996 ? . 3_655
O(3a) H(16) 3.323 ? . 4_454
O(3a) H(20) 3.395 ? . .
O(3b) H(1) 3.040 ? . 4_454
O(3b) H(5) 3.991 ? . 4_554
O(3b) H(6) 3.136 ? . 4_554
O(3b) H(8) 2.536 ? . .
O(3b) H(9) 2.909 ? . .
O(3b) H(13) 3.713 ? . 3_655
O(3b) H(14) 2.905 ? . 3_655
O(3b) H(16) 3.994 ? . 4_454
O(3b) H(20) 3.506 ? . .
O(3c) H(1) 3.358 ? . 4_454
O(3c) H(6) 3.356 ? . 4_554
O(3c) H(8) 3.271 ? . .
O(3c) H(9) 3.986 ? . .
O(3c) H(10) 3.649 ? . 4_555
O(3c) H(11) 3.835 ? . 4_555
O(3c) H(16) 3.737 ? . 4_454
O(3c) H(20) 2.948 ? . .
O(3d) H(1) 2.916 ? . 4_454
O(3d) H(6) 3.516 ? . 4_554
O(3d) H(8) 3.451 ? . .
O(3d) H(10) 3.770 ? . 4_555
O(3d) H(16) 3.402 ? . 4_454
O(3d) H(20) 3.602 ? . .
N(1) H(11) 3.099 ? . 3_655
N(2) H(11) 3.199 ? . 3_655
N(2) H(12) 3.869 ? . 3_655
N(2) H(20) 3.277 ? . 2_645
N(2) H(21) 2.851 ? . 2_645
N(2) H(22) 3.875 ? . 2_645
N(3) H(11) 3.541 ? . 3_655
N(3) H(11) 3.986 ? . 4_555
N(3) H(12) 2.956 ? . 3_655
N(4) H(12) 3.730 ? . 3_655
N(4) H(13) 3.128 ? . 3_655
N(5) H(4) 3.145 ? . 4_554
N(5) H(12) 3.739 ? . 3_655
N(6) H(4) 3.737 ? . 4_554
N(6) H(19) 2.929 ? . 4_554
N(7) H(2) 3.987 ? . 4_554
N(7) H(3) 3.044 ? . 4_554
N(7) H(4) 3.927 ? . 4_554
N(7) H(10) 3.715 ? . 3_655
N(7) H(11) 3.662 ? . 3_655
N(8) H(3) 3.963 ? . 4_554
N(8) H(10) 3.512 ? . 3_655
N(8) H(11) 3.788 ? . 3_655
N(8) H(15) 3.798 ? . 2_755
C(1) H(3) 3.899 ? . 4_554
C(1) H(11) 3.922 ? . 3_655
C(1) H(15) 3.760 ? . 2_755
C(3) H(7) 3.671 ? . 4_655
C(3) H(8) 3.814 ? . 4_655
C(3) H(14) 3.631 ? . 2_755
C(3) H(16) 3.805 ? . 3_756
C(4) H(7) 3.383 ? . 4_655
C(4) H(15) 3.206 ? . 3_756
C(4) H(16) 2.974 ? . 3_756
C(5) H(5) 3.880 ? . 3_656
C(5) H(6) 3.614 ? . 3_656
C(5) H(15) 3.114 ? . 3_756
C(5) H(16) 3.373 ? . 3_756
C(6) H(5) 3.712 ? . 3_656
C(6) H(20) 3.827 ? . 2_645
C(6) H(21) 3.707 ? . 2_645
C(6) H(21) 3.627 ? . 4_555
C(6) H(22) 3.864 ? . 4_555
C(7) H(11) 3.916 ? . 3_655
C(7) H(20) 3.688 ? . 2_645
C(7) H(21) 3.876 ? . 2_645
C(8) H(11) 3.090 ? . 3_655
C(8) H(20) 3.496 ? . 2_645
C(8) H(21) 3.592 ? . 2_645
C(9) H(11) 3.401 ? . 3_655
C(9) H(12) 3.210 ? . 3_655
C(9) H(17) 3.880 ? . 2_645
C(9) H(21) 3.561 ? . 2_645
C(10) H(9) 3.655 ? . 4_555
C(10) H(10) 3.597 ? . 4_555
C(10) H(12) 3.582 ? . 3_655
C(10) H(17) 3.280 ? . 2_645
C(10) H(18) 3.338 ? . 2_645
C(10) H(21) 3.799 ? . 2_645
C(11) H(3) 3.757 ? . 3_656
C(11) H(4) 3.973 ? . 3_656
C(11) H(9) 3.017 ? . 4_555
C(11) H(10) 3.783 ? . 4_555
C(11) H(17) 3.400 ? . 2_645
C(11) H(18) 3.394 ? . 2_645
C(11) H(21) 3.561 ? . 2_645
C(12) H(3) 3.623 ? . 3_656
C(12) H(9) 2.957 ? . 4_555
C(12) H(10) 3.695 ? . 4_555
C(12) H(15) 3.441 ? . 1_455
C(12) H(16) 3.374 ? . 1_455
C(12) H(17) 3.761 ? . 2_645
C(12) H(18) 3.182 ? . 2_645
C(13) H(1) 3.845 ? . 4_454
C(13) H(2) 3.405 ? . 4_454
C(13) H(9) 3.558 ? . 4_555
C(13) H(10) 3.446 ? . 4_555
C(13) H(13) 3.822 ? . 3_655
C(13) H(15) 3.595 ? . 1_455
C(13) H(16) 3.802 ? . 1_455
C(13) H(18) 2.968 ? . 2_645
C(14) H(1) 3.659 ? . 4_454
C(14) H(2) 3.976 ? . 4_454
C(14) H(10) 3.289 ? . 4_555
C(14) H(13) 2.896 ? . 3_655
C(14) H(14) 3.437 ? . 3_655
C(14) H(17) 3.955 ? . 2_645
C(14) H(18) 2.948 ? . 2_645
C(15) H(10) 3.374 ? . 4_555
C(15) H(12) 3.624 ? . 3_655
C(15) H(13) 3.250 ? . 3_655
C(15) H(17) 3.554 ? . 2_645
C(15) H(18) 3.108 ? . 2_645
C(16) H(11) 3.931 ? . 4_555
C(16) H(12) 3.187 ? . 3_655
C(16) H(13) 3.447 ? . 3_655
C(17) H(4) 3.606 ? . 4_554
C(17) H(5) 3.583 ? . 4_554
C(18) H(5) 3.417 ? . 4_554
C(19) H(5) 3.272 ? . 4_554
C(19) H(6) 3.705 ? . 4_554
C(19) H(13) 3.884 ? . 3_655
C(20) H(20) 3.952 ? . 4_554
C(21) H(20) 3.182 ? . 4_554
C(21) H(22) 3.633 ? . 4_554
C(22) H(17) 3.396 ? . 4_554
C(22) H(19) 3.547 ? . 4_554
C(22) H(22) 3.983 ? . 4_554
C(23) H(4) 3.958 ? . 4_554
C(23) H(19) 3.861 ? . 4_554
C(24) H(4) 3.313 ? . 4_554
C(24) H(19) 3.680 ? . 4_554
C(25) H(2) 3.958 ? . 4_554
C(25) H(3) 3.518 ? . 4_554
C(25) H(4) 3.983 ? . 4_554
C(25) H(9) 3.898 ? . 3_655
C(25) H(10) 3.930 ? . 3_655
C(25) H(19) 3.632 ? . 4_554
C(26) H(2) 3.854 ? . 4_554
C(26) H(7) 3.418 ? . 1_655
C(26) H(9) 3.280 ? . 3_655
C(26) H(10) 3.619 ? . 3_655
C(26) H(19) 3.844 ? . 4_554
C(27) H(7) 3.449 ? . 1_655
C(27) H(8) 3.095 ? . 3_655
C(27) H(9) 3.182 ? . 3_655
C(27) H(18) 3.596 ? . 4_554
C(27) H(19) 3.587 ? . 4_554
C(28) H(1) 3.812 ? . 2_745
C(28) H(7) 3.237 ? . 1_655
C(28) H(8) 3.145 ? . 3_655
C(28) H(9) 3.295 ? . 3_655
C(28) H(18) 3.401 ? . 2_745
C(29) H(2) 3.115 ? . 3_756
C(29) H(3) 3.308 ? . 3_756
C(29) H(6) 3.204 ? . 1_655
C(29) H(7) 3.038 ? . 1_655
C(29) H(9) 3.517 ? . 3_655
C(29) H(10) 3.959 ? . 3_655
C(29) H(18) 3.276 ? . 2_745
C(30) H(2) 3.068 ? . 3_756
C(30) H(3) 3.703 ? . 3_756
C(30) H(6) 2.869 ? . 1_655
C(30) H(7) 3.029 ? . 1_655
C(30) H(9) 3.656 ? . 3_655
C(30) H(10) 3.267 ? . 3_655
C(31) H(2) 3.887 ? . 4_554
C(31) H(6) 3.704 ? . 1_655
C(31) H(7) 3.200 ? . 1_655
C(31) H(9) 3.531 ? . 3_655
C(31) H(10) 3.068 ? . 3_655
C(32) H(2) 3.922 ? . 4_554
C(32) H(3) 3.525 ? . 4_554
C(32) H(10) 3.178 ? . 3_655
C(32) H(11) 3.680 ? . 3_655
C(33) H(3) 3.512 ? . 4_554
C(33) H(12) 3.185 ? . 4_555
C(33) H(13) 3.291 ? . 4_555
C(33) H(14) 3.547 ? . 2_755
C(33) H(15) 3.199 ? . 2_755
C(34) H(4) 3.757 ? . 2_655
C(34) H(4) 3.056 ? . 4_554
C(34) H(5) 3.814 ? . 2_655
C(34) H(5) 3.480 ? . 4_554
C(34) H(11) 3.100 ? . 4_555
C(34) H(21) 3.886 ? . 3_665
C(35a) H(1) 2.724 ? . 4_454
C(35a) H(6) 2.722 ? . 4_554
C(35a) H(8) 3.369 ? . .
C(35a) H(9) 3.329 ? . .
C(35a) H(14) 2.921 ? . 3_655
C(35a) H(15) 3.643 ? . 3_655
C(35a) H(16) 3.003 ? . 4_454
C(35b) H(1) 3.364 ? . 4_454
C(35b) H(8) 3.319 ? . .
C(35b) H(10) 2.680 ? . 4_555
C(35b) H(11) 3.151 ? . 4_555
C(35b) H(16) 3.794 ? . 2_655
C(35b) H(20) 3.035 ? . .
C(35c) H(1) 2.466 ? . 4_454
C(35c) H(6) 2.985 ? . 4_554
C(35c) H(8) 3.233 ? . .
C(35c) H(9) 3.588 ? . .
C(35c) H(14) 2.952 ? . 3_655
C(35c) H(15) 3.821 ? . 3_655
C(35c) H(16) 3.089 ? . 4_454
C(35d) H(1) 2.914 ? . 4_454
C(35d) H(2) 3.531 ? . 4_454
C(35d) H(8) 3.290 ? . .
C(35d) H(10) 2.655 ? . 4_555
C(35d) H(11) 3.535 ? . 4_555
C(35d) H(16) 3.266 ? . 2_655
C(35d) H(20) 3.641 ? . .
H(1) O(3a) 3.122 ? . 4_655
H(1) O(3b) 3.040 ? . 4_655
H(1) O(3c) 3.358 ? . 4_655
H(1) O(3d) 2.916 ? . 4_655
H(1) C(13) 3.845 ? . 4_655
H(1) C(14) 3.659 ? . 4_655
H(1) C(28) 3.812 ? . 2_755
H(1) C(35a) 2.724 ? . 4_655
H(1) C(35b) 3.364 ? . 4_655
H(1) C(35c) 2.466 ? . 4_655
H(1) C(35d) 2.914 ? . 4_655
H(1) H(7) 3.334 ? . 4_655
H(1) H(8) 2.986 ? . 4_655
H(1) H(14) 2.885 ? . 2_755
H(2) N(7) 3.987 ? . 4_555
H(2) C(13) 3.405 ? . 4_655
H(2) C(14) 3.976 ? . 4_655
H(2) C(25) 3.958 ? . 4_555
H(2) C(26) 3.854 ? . 4_555
H(2) C(29) 3.115 ? . 3_756
H(2) C(30) 3.068 ? . 3_756
H(2) C(31) 3.887 ? . 4_555
H(2) C(32) 3.922 ? . 4_555
H(2) C(35d) 3.531 ? . 4_655
H(2) H(7) 2.740 ? . 4_655
H(2) H(8) 3.842 ? . 4_655
H(2) H(10) 3.936 ? . 1_656
H(2) H(15) 2.666 ? . 3_756
H(2) H(16) 2.602 ? . 3_756
H(3) Cu(1) 3.736 ? . 4_555
H(3) O(1) 2.919 ? . 4_555
H(3) N(7) 3.044 ? . 4_555
H(3) N(8) 3.963 ? . 4_555
H(3) C(1) 3.899 ? . 4_555
H(3) C(11) 3.757 ? . 3_656
H(3) C(12) 3.623 ? . 3_656
H(3) C(25) 3.518 ? . 4_555
H(3) C(29) 3.308 ? . 3_756
H(3) C(30) 3.703 ? . 3_756
H(3) C(32) 3.525 ? . 4_555
H(3) C(33) 3.512 ? . 4_555
H(3) H(5) 3.564 ? . 3_656
H(3) H(6) 3.291 ? . 3_656
H(3) H(15) 2.479 ? . 3_756
H(3) H(16) 3.312 ? . 3_756
H(3) H(17) 3.328 ? . 4_555
H(3) H(18) 3.612 ? . 4_555
H(3) H(22) 3.895 ? . 4_555
H(4) Cu(1) 3.949 ? . 4_555
H(4) O(2) 2.953 ? . 4_555
H(4) N(5) 3.145 ? . 4_555
H(4) N(6) 3.737 ? . 4_555
H(4) N(7) 3.927 ? . 4_555
H(4) C(11) 3.973 ? . 3_656
H(4) C(17) 3.606 ? . 4_555
H(4) C(23) 3.958 ? . 4_555
H(4) C(24) 3.313 ? . 4_555
H(4) C(25) 3.983 ? . 4_555
H(4) C(34) 3.757 ? . 2_645
H(4) C(34) 3.056 ? . 4_555
H(4) H(5) 3.265 ? . 3_656
H(4) H(20) 3.634 ? . 2_645
H(4) H(21) 3.146 ? . 2_645
H(4) H(21) 2.696 ? . 4_555
H(4) H(22) 3.048 ? . 4_555
H(5) O(2) 2.585 ? . 4_555
H(5) O(3b) 3.991 ? . 4_555
H(5) C(5) 3.880 ? . 3_656
H(5) C(6) 3.712 ? . 3_656
H(5) C(17) 3.583 ? . 4_555
H(5) C(18) 3.417 ? . 4_555
H(5) C(19) 3.272 ? . 4_555
H(5) C(34) 3.814 ? . 2_645
H(5) C(34) 3.480 ? . 4_555
H(5) H(3) 3.564 ? . 3_656
H(5) H(4) 3.265 ? . 3_656
H(5) H(9) 3.156 ? . 4_555
H(5) H(17) 3.717 ? . 2_645
H(5) H(20) 3.701 ? . 4_555
H(5) H(21) 2.931 ? . 2_645
H(5) H(21) 3.431 ? . 4_555
H(5) H(22) 3.893 ? . 2_645
H(6) O(3a) 3.128 ? . 4_555
H(6) O(3b) 3.136 ? . 4_555
H(6) O(3c) 3.356 ? . 4_555
H(6) O(3d) 3.516 ? . 4_555
H(6) C(5) 3.614 ? . 3_656
H(6) C(19) 3.705 ? . 4_555
H(6) C(29) 3.204 ? . 1_455
H(6) C(30) 2.869 ? . 1_455
H(6) C(31) 3.704 ? . 1_455
H(6) C(35a) 2.722 ? . 4_555
H(6) C(35c) 2.985 ? . 4_555
H(6) H(3) 3.291 ? . 3_656
H(6) H(9) 3.059 ? . 4_555
H(6) H(15) 3.178 ? . 1_455
H(6) H(16) 2.589 ? . 1_455
H(6) H(18) 3.699 ? . 2_645
H(7) C(3) 3.671 ? . 4_454
H(7) C(4) 3.383 ? . 4_454
H(7) C(26) 3.418 ? . 1_455
H(7) C(27) 3.449 ? . 1_455
H(7) C(28) 3.237 ? . 1_455
H(7) C(29) 3.038 ? . 1_455
H(7) C(30) 3.029 ? . 1_455
H(7) C(31) 3.200 ? . 1_455
H(7) H(1) 3.334 ? . 4_454
H(7) H(2) 2.740 ? . 4_454
H(7) H(9) 3.975 ? . 4_555
H(7) H(10) 3.870 ? . 4_555
H(7) H(14) 3.737 ? . 1_455
H(7) H(14) 3.928 ? . 3_655
H(7) H(15) 3.464 ? . 1_455
H(7) H(16) 3.445 ? . 1_455
H(7) H(18) 3.401 ? . 2_645
H(8) O(3a) 3.398 ? . .
H(8) O(3b) 2.536 ? . .
H(8) O(3c) 3.271 ? . .
H(8) O(3d) 3.451 ? . .
H(8) C(3) 3.814 ? . 4_454
H(8) C(27) 3.095 ? . 3_655
H(8) C(28) 3.145 ? . 3_655
H(8) C(35a) 3.369 ? . .
H(8) C(35b) 3.319 ? . .
H(8) C(35c) 3.233 ? . .
H(8) C(35d) 3.290 ? . .
H(8) H(1) 2.986 ? . 4_454
H(8) H(2) 3.842 ? . 4_454
H(8) H(10) 3.630 ? . 4_555
H(8) H(13) 2.514 ? . 3_655
H(8) H(14) 2.591 ? . 3_655
H(8) H(18) 3.377 ? . 2_645
H(9) O(3a) 3.968 ? . .
H(9) O(3b) 2.909 ? . .
H(9) O(3c) 3.986 ? . .
H(9) C(10) 3.655 ? . 4_554
H(9) C(11) 3.017 ? . 4_554
H(9) C(12) 2.957 ? . 4_554
H(9) C(13) 3.558 ? . 4_554
H(9) C(25) 3.898 ? . 3_655
H(9) C(26) 3.280 ? . 3_655
H(9) C(27) 3.182 ? . 3_655
H(9) C(28) 3.295 ? . 3_655
H(9) C(29) 3.517 ? . 3_655
H(9) C(30) 3.656 ? . 3_655
H(9) C(31) 3.531 ? . 3_655
H(9) C(35a) 3.329 ? . .
H(9) C(35c) 3.588 ? . .
H(9) H(5) 3.156 ? . 4_554
H(9) H(6) 3.059 ? . 4_554
H(9) H(7) 3.975 ? . 4_554
H(9) H(13) 3.558 ? . 3_655
H(9) H(14) 3.732 ? . 3_655
H(10) O(3a) 3.997 ? . 4_554
H(10) O(3c) 3.649 ? . 4_554
H(10) O(3d) 3.770 ? . 4_554
H(10) N(7) 3.715 ? . 3_655
H(10) N(8) 3.512 ? . 3_655
H(10) C(10) 3.597 ? . 4_554
H(10) C(11) 3.783 ? . 4_554
H(10) C(12) 3.695 ? . 4_554
H(10) C(13) 3.446 ? . 4_554
H(10) C(14) 3.289 ? . 4_554
H(10) C(15) 3.374 ? . 4_554
H(10) C(25) 3.930 ? . 3_655
H(10) C(26) 3.619 ? . 3_655
H(10) C(29) 3.959 ? . 3_655
H(10) C(30) 3.267 ? . 3_655
H(10) C(31) 3.068 ? . 3_655
H(10) C(32) 3.178 ? . 3_655
H(10) C(35b) 2.680 ? . 4_554
H(10) C(35d) 2.655 ? . 4_554
H(10) H(2) 3.936 ? . 1_454
H(10) H(7) 3.870 ? . 4_554
H(10) H(8) 3.630 ? . 4_554
H(10) H(16) 3.415 ? . 3_655
H(10) H(20) 3.857 ? . 4_554
H(11) Cu(1) 3.310 ? . 3_655
H(11) O(3c) 3.835 ? . 4_554
H(11) N(1) 3.099 ? . 3_655
H(11) N(2) 3.199 ? . 3_655
H(11) N(3) 3.541 ? . 3_655
H(11) N(3) 3.986 ? . 4_554
H(11) N(7) 3.662 ? . 3_655
H(11) N(8) 3.788 ? . 3_655
H(11) C(1) 3.922 ? . 3_655
H(11) C(7) 3.916 ? . 3_655
H(11) C(8) 3.090 ? . 3_655
H(11) C(9) 3.401 ? . 3_655
H(11) C(16) 3.931 ? . 4_554
H(11) C(32) 3.680 ? . 3_655
H(11) C(34) 3.100 ? . 4_554
H(11) C(35b) 3.151 ? . 4_554
H(11) C(35d) 3.535 ? . 4_554
H(11) H(20) 2.388 ? . 4_554
H(11) H(21) 3.419 ? . 4_554
H(11) H(22) 3.085 ? . 4_554
H(12) Cu(1) 3.430 ? . 3_655
H(12) N(2) 3.869 ? . 3_655
H(12) N(3) 2.956 ? . 3_655
H(12) N(4) 3.730 ? . 3_655
H(12) N(5) 3.739 ? . 3_655
H(12) C(9) 3.210 ? . 3_655
H(12) C(10) 3.582 ? . 3_655
H(12) C(15) 3.624 ? . 3_655
H(12) C(16) 3.187 ? . 3_655
H(12) C(33) 3.185 ? . 4_554
H(12) H(17) 2.660 ? . 4_554
H(12) H(18) 3.563 ? . 4_554
H(12) H(19) 2.904 ? . 4_554
H(12) H(22) 3.768 ? . 4_554
H(13) O(3b) 3.713 ? . 3_655
H(13) N(4) 3.128 ? . 3_655
H(13) C(13) 3.822 ? . 3_655
H(13) C(14) 2.896 ? . 3_655
H(13) C(15) 3.250 ? . 3_655
H(13) C(16) 3.447 ? . 3_655
H(13) C(19) 3.884 ? . 3_655
H(13) C(33) 3.291 ? . 4_554
H(13) H(8) 2.514 ? . 3_655
H(13) H(9) 3.558 ? . 3_655
H(13) H(17) 3.853 ? . 4_554
H(13) H(18) 2.766 ? . 4_554
H(13) H(19) 2.927 ? . 4_554
H(14) O(1) 3.175 ? . 2_745
H(14) O(3a) 3.996 ? . 3_655
H(14) O(3b) 2.905 ? . 3_655
H(14) C(3) 3.631 ? . 2_745
H(14) C(14) 3.437 ? . 3_655
H(14) C(33) 3.547 ? . 2_745
H(14) C(35a) 2.921 ? . 3_655
H(14) C(35c) 2.952 ? . 3_655
H(14) H(1) 2.885 ? . 2_745
H(14) H(7) 3.737 ? . 1_655
H(14) H(7) 3.928 ? . 3_655
H(14) H(8) 2.591 ? . 3_655
H(14) H(9) 3.732 ? . 3_655
H(14) H(18) 3.067 ? . 2_745
H(14) H(19) 3.844 ? . 2_745
H(15) O(1) 2.560 ? . 2_745
H(15) N(8) 3.798 ? . 2_745
H(15) C(1) 3.760 ? . 2_745
H(15) C(4) 3.206 ? . 3_756
H(15) C(5) 3.114 ? . 3_756
H(15) C(12) 3.441 ? . 1_655
H(15) C(13) 3.595 ? . 1_655
H(15) C(33) 3.199 ? . 2_745
H(15) C(35a) 3.643 ? . 3_655
H(15) C(35c) 3.821 ? . 3_655
H(15) H(2) 2.666 ? . 3_756
H(15) H(3) 2.479 ? . 3_756
H(15) H(6) 3.178 ? . 1_655
H(15) H(7) 3.464 ? . 1_655
H(15) H(17) 3.672 ? . 2_745
H(15) H(18) 2.848 ? . 2_745
H(15) H(19) 3.989 ? . 2_745
H(16) O(3a) 3.323 ? . 4_655
H(16) O(3b) 3.994 ? . 4_655
H(16) O(3c) 3.737 ? . 4_655
H(16) O(3d) 3.402 ? . 4_655
H(16) C(3) 3.805 ? . 3_756
H(16) C(4) 2.974 ? . 3_756
H(16) C(5) 3.373 ? . 3_756
H(16) C(12) 3.374 ? . 1_655
H(16) C(13) 3.802 ? . 1_655
H(16) C(35a) 3.003 ? . 4_655
H(16) C(35b) 3.794 ? . 2_645
H(16) C(35c) 3.089 ? . 4_655
H(16) C(35d) 3.266 ? . 2_645
H(16) H(2) 2.602 ? . 3_756
H(16) H(3) 3.312 ? . 3_756
H(16) H(6) 2.589 ? . 1_655
H(16) H(7) 3.445 ? . 1_655
H(16) H(10) 3.415 ? . 3_655
H(17) C(9) 3.880 ? . 2_655
H(17) C(10) 3.280 ? . 2_655
H(17) C(11) 3.400 ? . 2_655
H(17) C(12) 3.761 ? . 2_655
H(17) C(14) 3.955 ? . 2_655
H(17) C(15) 3.554 ? . 2_655
H(17) C(22) 3.396 ? . 4_555
H(17) H(3) 3.328 ? . 4_554
H(17) H(5) 3.717 ? . 2_655
H(17) H(12) 2.660 ? . 4_555
H(17) H(13) 3.853 ? . 4_555
H(17) H(15) 3.672 ? . 2_755
H(18) C(10) 3.338 ? . 2_655
H(18) C(11) 3.394 ? . 2_655
H(18) C(12) 3.182 ? . 2_655
H(18) C(13) 2.968 ? . 2_655
H(18) C(14) 2.948 ? . 2_655
H(18) C(15) 3.108 ? . 2_655
H(18) C(27) 3.596 ? . 4_555
H(18) C(28) 3.401 ? . 2_755
H(18) C(29) 3.276 ? . 2_755
H(18) H(3) 3.612 ? . 4_554
H(18) H(6) 3.699 ? . 2_655
H(18) H(7) 3.401 ? . 2_655
H(18) H(8) 3.377 ? . 2_655
H(18) H(12) 3.563 ? . 4_555
H(18) H(13) 2.766 ? . 4_555
H(18) H(14) 3.067 ? . 2_755
H(18) H(15) 2.848 ? . 2_755
H(19) N(6) 2.929 ? . 4_555
H(19) C(22) 3.547 ? . 4_555
H(19) C(23) 3.861 ? . 4_555
H(19) C(24) 3.680 ? . 4_555
H(19) C(25) 3.632 ? . 4_555
H(19) C(26) 3.844 ? . 4_555
H(19) C(27) 3.587 ? . 4_555
H(19) H(12) 2.904 ? . 4_555
H(19) H(13) 2.927 ? . 4_555
H(19) H(14) 3.844 ? . 2_755
H(19) H(15) 3.989 ? . 2_755
H(20) O(3a) 3.395 ? . .
H(20) O(3b) 3.506 ? . .
H(20) O(3c) 2.948 ? . .
H(20) O(3d) 3.602 ? . .
H(20) N(2) 3.277 ? . 2_655
H(20) C(6) 3.827 ? . 2_655
H(20) C(7) 3.688 ? . 2_655
H(20) C(8) 3.496 ? . 2_655
H(20) C(20) 3.952 ? . 4_555
H(20) C(21) 3.182 ? . 4_555
H(20) C(35b) 3.035 ? . .
H(20) C(35d) 3.641 ? . .
H(20) H(4) 3.634 ? . 2_655
H(20) H(5) 3.701 ? . 4_554
H(20) H(10) 3.857 ? . 4_555
H(20) H(11) 2.388 ? . 4_555
H(21) O(2) 3.798 ? . 3_665
H(21) N(2) 2.851 ? . 2_655
H(21) C(6) 3.707 ? . 2_655
H(21) C(6) 3.627 ? . 4_554
H(21) C(7) 3.876 ? . 2_655
H(21) C(8) 3.592 ? . 2_655
H(21) C(9) 3.561 ? . 2_655
H(21) C(10) 3.799 ? . 2_655
H(21) C(11) 3.561 ? . 2_655
H(21) C(34) 3.886 ? . 3_665
H(21) H(4) 3.146 ? . 2_655
H(21) H(4) 2.696 ? . 4_554
H(21) H(5) 2.931 ? . 2_655
H(21) H(5) 3.431 ? . 4_554
H(21) H(11) 3.419 ? . 4_555
H(21) H(21) 3.125 ? . 3_665
H(22) N(2) 3.875 ? . 2_655
H(22) C(6) 3.864 ? . 4_554
H(22) C(21) 3.633 ? . 4_555
H(22) C(22) 3.983 ? . 4_555
H(22) H(3) 3.895 ? . 4_554
H(22) H(4) 3.048 ? . 4_554
H(22) H(5) 3.893 ? . 2_655
H(22) H(11) 3.085 ? . 4_555
H(22) H(12) 3.768 ? . 4_555

loop_
_geom_torsion_atom_site_label_1
_geom_torsion_atom_site_label_2
_geom_torsion_atom_site_label_3
_geom_torsion_atom_site_label_4
_geom_torsion
_geom_torsion_publ_flag
_geom_torsion_site_symmetry_1
_geom_torsion_site_symmetry_2
_geom_torsion_site_symmetry_3
_geom_torsion_site_symmetry_4
N(1) Cu(1) N(3) C(9) -18.82(17) ? . . . .
N(1) Cu(1) N(3) C(16) 173.06(17) ? . . . .
N(3) Cu(1) N(1) C(1) -169.78(16) ? . . . .
N(3) Cu(1) N(1) C(8) 15.01(18) ? . . . .
N(1) Cu(1) N(5) C(17) -73.0(9) ? . . . .
N(1) Cu(1) N(5) C(24) 121.7(8) ? . . . .
N(5) Cu(1) N(1) C(1) -74.5(9) ? . . . .
N(5) Cu(1) N(1) C(8) 110.3(8) ? . . . .
N(1) Cu(1) N(7) C(25) 163.95(18) ? . . . .
N(1) Cu(1) N(7) C(32) 10.80(17) ? . . . .
N(7) Cu(1) N(1) C(1) 26.49(16) ? . . . .
N(7) Cu(1) N(1) C(8) -148.71(18) ? . . . .
N(3) Cu(1) N(5) C(17) 22.16(17) ? . . . .
N(3) Cu(1) N(5) C(24) -143.13(19) ? . . . .
N(5) Cu(1) N(3) C(9) 167.20(17) ? . . . .
N(5) Cu(1) N(3) C(16) -0.92(17) ? . . . .
N(3) Cu(1) N(7) C(25) 76.1(3) ? . . . .
N(3) Cu(1) N(7) C(32) -77.1(3) ? . . . .
N(7) Cu(1) N(3) C(9) 69.2(3) ? . . . .
N(7) Cu(1) N(3) C(16) -98.9(2) ? . . . .
N(5) Cu(1) N(7) C(25) -21.99(18) ? . . . .
N(5) Cu(1) N(7) C(32) -175.14(17) ? . . . .
N(7) Cu(1) N(5) C(17) -173.97(17) ? . . . .
N(7) Cu(1) N(5) C(24) 20.75(19) ? . . . .
C(33) O(1) C(1) N(1) 59.2(2) ? . . . .
C(33) O(1) C(1) N(8) -178.46(15) ? . . . .
C(33) O(1) C(1) C(2) -55.9(2) ? . . . .
C(34) O(2) C(17) N(4) 61.9(2) ? . . . .
C(34) O(2) C(17) N(5) -67.4(2) ? . . . .
C(34) O(2) C(17) C(18) -177.8(2) ? . . . .
O(3b) O(3a) O(3c) O(3d) -130(2) ? . . . .
O(3b) O(3a) O(3c) C(35b) -126(2) ? . . . .
O(3b) O(3a) O(3c) C(35c) -14(4) ? . . . .
O(3b) O(3a) O(3c) C(35d) -117.3(13) ? . . . .
O(3c) O(3a) O(3b) O(3d) 93(4) ? . . . .
O(3c) O(3a) O(3b) C(35a) -177(3) ? . . . .
O(3c) O(3a) O(3b) C(35c) 169(3) ? . . . .
O(3b) O(3a) O(3d) O(3c) 89(3) ? . . . .
O(3b) O(3a) O(3d) C(35a) -57(2) ? . . . .
O(3b) O(3a) O(3d) C(35b) 86(3) ? . . . .
O(3b) O(3a) O(3d) C(35c) -53(2) ? . . . .
O(3b) O(3a) O(3d) C(35d) 67(5) ? . . . .
O(3d) O(3a) O(3b) O(3c) -93(4) ? . . . .
O(3d) O(3a) O(3b) C(35a) 90(3) ? . . . .
O(3d) O(3a) O(3b) C(35c) 75(3) ? . . . .
O(3b) O(3a) C(35a) O(3d) 123(2) ? . . . .
O(3b) O(3a) C(35a) C(35c) 102(3) ? . . . .
C(35a) O(3a) O(3b) O(3c) 177(3) ? . . . .
C(35a) O(3a) O(3b) O(3d) -90(3) ? . . . .
C(35a) O(3a) O(3b) C(35c) -14.2(12) ? . . . .
O(3b) O(3a) C(35b) O(3c) 60(3) ? . . . .
O(3b) O(3a) C(35b) O(3d) -124(3) ? . . . .
O(3b) O(3a) C(35b) C(35d) -98(2) ? . . . .
C(35b) O(3a) O(3b) O(3c) -37(2) ? . . . .
C(35b) O(3a) O(3b) O(3d) 56(3) ? . . . .
C(35b) O(3a) O(3b) C(35a) 145.5(15) ? . . . .
C(35b) O(3a) O(3b) C(35c) 131.3(18) ? . . . .
O(3b) O(3a) C(35c) O(3c) 18(5) ? . . . .
O(3b) O(3a) C(35c) O(3d) 130(2) ? . . . .
O(3b) O(3a) C(35c) C(35a) -69(3) ? . . . .
C(35c) O(3a) O(3b) O(3c) -169(3) ? . . . .
C(35c) O(3a) O(3b) O(3d) -75(3) ? . . . .
C(35c) O(3a) O(3b) C(35a) 14.2(12) ? . . . .
O(3b) O(3a) C(35d) O(3c) 75(2) ? . . . .
O(3b) O(3a) C(35d) O(3d) -130(4) ? . . . .
O(3b) O(3a) C(35d) C(35b) 91(2) ? . . . .
C(35d) O(3a) O(3b) O(3c) -62(3) ? . . . .
C(35d) O(3a) O(3b) O(3d) 32(2) ? . . . .
C(35d) O(3a) O(3b) C(35a) 121.3(13) ? . . . .
C(35d) O(3a) O(3b) C(35c) 107.1(16) ? . . . .
O(3c) O(3a) O(3d) O(3b) -89(3) ? . . . .
O(3c) O(3a) O(3d) C(35a) -147(3) ? . . . .
O(3c) O(3a) O(3d) C(35b) -3(3) ? . . . .
O(3c) O(3a) O(3d) C(35c) -143(3) ? . . . .
O(3c) O(3a) O(3d) C(35d) -22(5) ? . . . .
O(3d) O(3a) O(3c) O(3b) 130(2) ? . . . .
O(3d) O(3a) O(3c) C(35b) 4(4) ? . . . .
O(3d) O(3a) O(3c) C(35c) 116(5) ? . . . .
O(3d) O(3a) O(3c) C(35d) 12(3) ? . . . .
O(3c) O(3a) C(35a) O(3b) 4(4) ? . . . .
O(3c) O(3a) C(35a) O(3d) 127(6) ? . . . .
O(3c) O(3a) C(35a) C(35c) 106(6) ? . . . .
C(35a) O(3a) O(3c) O(3b) -3(3) ? . . . .
C(35a) O(3a) O(3c) O(3d) -133(5) ? . . . .
C(35a) O(3a) O(3c) C(35b) -129(3) ? . . . .
C(35a) O(3a) O(3c) C(35c) -17.2(18) ? . . . .
C(35a) O(3a) O(3c) C(35d) -120(3) ? . . . .
O(3c) O(3a) C(35b) O(3d) 175(5) ? . . . .
O(3c) O(3a) C(35b) C(35d) -158(4) ? . . . .
C(35b) O(3a) O(3c) O(3b) 126(2) ? . . . .
C(35b) O(3a) O(3c) O(3d) -4(4) ? . . . .
C(35b) O(3a) O(3c) C(35c) 112(4) ? . . . .
C(35b) O(3a) O(3c) C(35d) 8.9(18) ? . . . .
O(3c) O(3a) C(35c) O(3b) -18(5) ? . . . .
O(3c) O(3a) C(35c) O(3d) 113(6) ? . . . .
O(3c) O(3a) C(35c) C(35a) -87(6) ? . . . .
C(35c) O(3a) O(3c) O(3b) 14(4) ? . . . .
C(35c) O(3a) O(3c) O(3d) -116(5) ? . . . .
C(35c) O(3a) O(3c) C(35b) -112(4) ? . . . .
C(35c) O(3a) O(3c) C(35d) -103(4) ? . . . .
O(3c) O(3a) C(35d) O(3d) 156(5) ? . . . .
O(3c) O(3a) C(35d) C(35b) 16(3) ? . . . .
C(35d) O(3a) O(3c) O(3b) 117.3(13) ? . . . .
C(35d) O(3a) O(3c) O(3d) -12(3) ? . . . .
C(35d) O(3a) O(3c) C(35b) -8.9(18) ? . . . .
C(35d) O(3a) O(3c) C(35c) 103(4) ? . . . .
O(3d) O(3a) C(35a) O(3b) -123(2) ? . . . .
O(3d) O(3a) C(35a) C(35c) -21(4) ? . . . .
C(35a) O(3a) O(3d) O(3b) 57(2) ? . . . .
C(35a) O(3a) O(3d) O(3c) 147(3) ? . . . .
C(35a) O(3a) O(3d) C(35b) 143.7(15) ? . . . .
C(35a) O(3a) O(3d) C(35c) 4.3(9) ? . . . .
C(35a) O(3a) O(3d) C(35d) 125(3) ? . . . .
O(3d) O(3a) C(35b) O(3c) -175(5) ? . . . .
O(3d) O(3a) C(35b) C(35d) 26(3) ? . . . .
C(35b) O(3a) O(3d) O(3b) -86(3) ? . . . .
C(35b) O(3a) O(3d) O(3c) 3(3) ? . . . .
C(35b) O(3a) O(3d) C(35a) -143.7(15) ? . . . .
C(35b) O(3a) O(3d) C(35c) -139.5(18) ? . . . .
C(35b) O(3a) O(3d) C(35d) -19(2) ? . . . .
O(3d) O(3a) C(35c) O(3b) -130(2) ? . . . .
O(3d) O(3a) C(35c) O(3c) -113(6) ? . . . .
O(3d) O(3a) C(35c) C(35a) 160(4) ? . . . .
C(35c) O(3a) O(3d) O(3b) 53(2) ? . . . .
C(35c) O(3a) O(3d) O(3c) 143(3) ? . . . .
C(35c) O(3a) O(3d) C(35a) -4.3(9) ? . . . .
C(35c) O(3a) O(3d) C(35b) 139.5(18) ? . . . .
C(35c) O(3a) O(3d) C(35d) 121(3) ? . . . .
O(3d) O(3a) C(35d) O(3c) -156(5) ? . . . .
O(3d) O(3a) C(35d) C(35b) -139(5) ? . . . .
C(35d) O(3a) O(3d) O(3b) -67(5) ? . . . .
C(35d) O(3a) O(3d) O(3c) 22(5) ? . . . .
C(35d) O(3a) O(3d) C(35a) -125(3) ? . . . .
C(35d) O(3a) O(3d) C(35b) 19(2) ? . . . .
C(35d) O(3a) O(3d) C(35c) -121(3) ? . . . .
C(35a) O(3a) C(35b) O(3c) 111(4) ? . . . .
C(35a) O(3a) C(35b) O(3d) -74(3) ? . . . .
C(35a) O(3a) C(35b) C(35d) -48(3) ? . . . .
C(35b) O(3a) C(35a) O(3b) -69(2) ? . . . .
C(35b) O(3a) C(35a) O(3d) 54(3) ? . . . .
C(35b) O(3a) C(35a) C(35c) 33(4) ? . . . .
C(35a) O(3a) C(35c) O(3b) 69(3) ? . . . .
C(35a) O(3a) C(35c) O(3c) 87(6) ? . . . .
C(35a) O(3a) C(35c) O(3d) -160(4) ? . . . .
C(35c) O(3a) C(35a) O(3b) -102(3) ? . . . .
C(35c) O(3a) C(35a) O(3d) 21(4) ? . . . .
C(35a) O(3a) C(35d) O(3c) 132(3) ? . . . .
C(35a) O(3a) C(35d) O(3d) -72(4) ? . . . .
C(35a) O(3a) C(35d) C(35b) 148(2) ? . . . .
C(35d) O(3a) C(35a) O(3b) -90.0(13) ? . . . .
C(35d) O(3a) C(35a) O(3d) 33(2) ? . . . .
C(35d) O(3a) C(35a) C(35c) 12(3) ? . . . .
C(35b) O(3a) C(35c) O(3b) -84.7(19) ? . . . .
C(35b) O(3a) C(35c) O(3c) -67(5) ? . . . .
C(35b) O(3a) C(35c) O(3d) 46(2) ? . . . .
C(35b) O(3a) C(35c) C(35a) -154(3) ? . . . .
C(35c) O(3a) C(35b) O(3c) 120(3) ? . . . .
C(35c) O(3a) C(35b) O(3d) -65(3) ? . . . .
C(35c) O(3a) C(35b) C(35d) -39(3) ? . . . .
C(35b) O(3a) C(35d) O(3c) -16(3) ? . . . .
C(35b) O(3a) C(35d) O(3d) 139(5) ? . . . .
C(35d) O(3a) C(35b) O(3c) 158(4) ? . . . .
C(35d) O(3a) C(35b) O(3d) -26(3) ? . . . .
C(35c) O(3a) C(35d) O(3c) 134(3) ? . . . .
C(35c) O(3a) C(35d) O(3d) -70(4) ? . . . .
C(35c) O(3a) C(35d) C(35b) 151(2) ? . . . .
C(35d) O(3a) C(35c) O(3b) -100.2(13) ? . . . .
C(35d) O(3a) C(35c) O(3c) -83(5) ? . . . .
C(35d) O(3a) C(35c) O(3d) 30(2) ? . . . .
C(35d) O(3a) C(35c) C(35a) -170(3) ? . . . .
O(3a) O(3b) O(3c) O(3d) 32(2) ? . . . .
O(3a) O(3b) O(3c) C(35b) 113(4) ? . . . .
O(3a) O(3b) O(3c) C(35c) 10(3) ? . . . .
O(3a) O(3b) O(3c) C(35d) 89(3) ? . . . .
O(3a) O(3b) O(3d) O(3c) -57(3) ? . . . .
O(3a) O(3b) O(3d) C(35a) 86(3) ? . . . .
O(3a) O(3b) O(3d) C(35b) -106(3) ? . . . .
O(3a) O(3b) O(3d) C(35c) 98(3) ? . . . .
O(3a) O(3b) O(3d) C(35d) -136(3) ? . . . .
O(3a) O(3b) C(35a) O(3d) -13.1(10) ? . . . .
O(3a) O(3b) C(35a) C(35c) -54(3) ? . . . .
O(3a) O(3b) C(35c) O(3c) -3.9(12) ? . . . .
O(3a) O(3b) C(35c) O(3d) -13.9(10) ? . . . .
O(3a) O(3b) C(35c) C(35a) 120(3) ? . . . .
O(3c) O(3b) O(3d) O(3a) 57(3) ? . . . .
O(3c) O(3b) O(3d) C(35a) 143(2) ? . . . .
O(3c) O(3b) O(3d) C(35b) -49(2) ? . . . .
O(3c) O(3b) O(3d) C(35c) 155(2) ? . . . .
O(3c) O(3b) O(3d) C(35d) -79(2) ? . . . .
O(3d) O(3b) O(3c) O(3a) -32(2) ? . . . .
O(3d) O(3b) O(3c) C(35b) 81(3) ? . . . .
O(3d) O(3b) O(3c) C(35c) -22(2) ? . . . .
O(3d) O(3b) O(3c) C(35d) 58(2) ? . . . .
O(3c) O(3b) C(35a) O(3a) -0.9(11) ? . . . .
O(3c) O(3b) C(35a) O(3d) -14.1(11) ? . . . .
O(3c) O(3b) C(35a) C(35c) -55(3) ? . . . .
C(35a) O(3b) O(3c) O(3a) 3(3) ? . . . .
C(35a) O(3b) O(3c) O(3d) 34(2) ? . . . .
C(35a) O(3b) O(3c) C(35b) 116(2) ? . . . .
C(35a) O(3b) O(3c) C(35c) 12.9(11) ? . . . .
C(35a) O(3b) O(3c) C(35d) 92.1(14) ? . . . .
O(3c) O(3b) C(35c) O(3a) 3.9(12) ? . . . .
O(3c) O(3b) C(35c) O(3d) -10.0(12) ? . . . .
O(3c) O(3b) C(35c) C(35a) 124(3) ? . . . .
C(35c) O(3b) O(3c) O(3a) -10(3) ? . . . .
C(35c) O(3b) O(3c) O(3d) 22(2) ? . . . .
C(35c) O(3b) O(3c) C(35b) 103(2) ? . . . .
C(35c) O(3b) O(3c) C(35d) 79.2(16) ? . . . .
O(3d) O(3b) C(35a) O(3a) 13.1(10) ? . . . .
O(3d) O(3b) C(35a) C(35c) -41(3) ? . . . .
C(35a) O(3b) O(3d) O(3a) -86(3) ? . . . .
C(35a) O(3b) O(3d) O(3c) -143(2) ? . . . .
C(35a) O(3b) O(3d) C(35b) 167.6(18) ? . . . .
C(35a) O(3b) O(3d) C(35c) 11.7(12) ? . . . .
C(35a) O(3b) O(3d) C(35d) 137.7(18) ? . . . .
O(3d) O(3b) C(35c) O(3a) 13.9(10) ? . . . .
O(3d) O(3b) C(35c) O(3c) 10.0(12) ? . . . .
O(3d) O(3b) C(35c) C(35a) 134(3) ? . . . .
C(35c) O(3b) O(3d) O(3a) -98(3) ? . . . .
C(35c) O(3b) O(3d) O(3c) -155(2) ? . . . .
C(35c) O(3b) O(3d) C(35a) -11.7(12) ? . . . .
C(35c) O(3b) O(3d) C(35b) 156(2) ? . . . .
C(35c) O(3b) O(3d) C(35d) 126(2) ? . . . .
C(35a) O(3b) C(35c) O(3a) -120(3) ? . . . .
C(35a) O(3b) C(35c) O(3c) -124(3) ? . . . .
C(35a) O(3b) C(35c) O(3d) -134(3) ? . . . .
C(35c) O(3b) C(35a) O(3a) 54(3) ? . . . .
C(35c) O(3b) C(35a) O(3d) 41(3) ? . . . .
O(3a) O(3c) O(3d) O(3b) 49(3) ? . . . .
O(3a) O(3c) O(3d) C(35a) 25(2) ? . . . .
O(3a) O(3c) O(3d) C(35b) 177(3) ? . . . .
O(3a) O(3c) O(3d) C(35c) 32(2) ? . . . .
O(3a) O(3c) O(3d) C(35d) 165(3) ? . . . .
O(3a) O(3c) C(35b) O(3d) -2(2) ? . . . .
O(3a) O(3c) C(35b) C(35d) 24(4) ? . . . .
O(3a) O(3c) C(35c) O(3b) 160(6) ? . . . .
O(3a) O(3c) C(35c) O(3d) -44(5) ? . . . .
O(3a) O(3c) C(35c) C(35a) 97(6) ? . . . .
O(3a) O(3c) C(35d) O(3d) -10(2) ? . . . .
O(3a) O(3c) C(35d) C(35b) -159(4) ? . . . .
O(3b) O(3c) O(3d) O(3a) -49(3) ? . . . .
O(3b) O(3c) O(3d) C(35a) -23.3(15) ? . . . .
O(3b) O(3c) O(3d) C(35b) 128.1(18) ? . . . .
O(3b) O(3c) O(3d) C(35c) -17.1(18) ? . . . .
O(3b) O(3c) O(3d) C(35d) 116.4(16) ? . . . .
O(3b) O(3c) C(35b) O(3a) -91(3) ? . . . .
O(3b) O(3c) C(35b) O(3d) -93(2) ? . . . .
O(3b) O(3c) C(35b) C(35d) -67(3) ? . . . .
O(3b) O(3c) C(35c) O(3a) -160(6) ? . . . .
O(3b) O(3c) C(35c) O(3d) 156(2) ? . . . .
O(3b) O(3c) C(35c) C(35a) -63(3) ? . . . .
O(3b) O(3c) C(35d) O(3a) -75(2) ? . . . .
O(3b) O(3c) C(35d) O(3d) -85(2) ? . . . .
O(3b) O(3c) C(35d) C(35b) 126(3) ? . . . .
O(3d) O(3c) C(35b) O(3a) 2(2) ? . . . .
O(3d) O(3c) C(35b) C(35d) 26(3) ? . . . .
C(35b) O(3c) O(3d) O(3a) -177(3) ? . . . .
C(35b) O(3c) O(3d) O(3b) -128.1(18) ? . . . .
C(35b) O(3c) O(3d) C(35a) -151.4(14) ? . . . .
C(35b) O(3c) O(3d) C(35c) -145.2(16) ? . . . .
C(35b) O(3c) O(3d) C(35d) -11.6(15) ? . . . .
O(3d) O(3c) C(35c) O(3a) 44(5) ? . . . .
O(3d) O(3c) C(35c) O(3b) -156(2) ? . . . .
O(3d) O(3c) C(35c) C(35a) 142(4) ? . . . .
C(35c) O(3c) O(3d) O(3a) -32(2) ? . . . .
C(35c) O(3c) O(3d) O(3b) 17.1(18) ? . . . .
C(35c) O(3c) O(3d) C(35a) -6.2(8) ? . . . .
C(35c) O(3c) O(3d) C(35b) 145.2(16) ? . . . .
C(35c) O(3c) O(3d) C(35d) 133.5(19) ? . . . .
O(3d) O(3c) C(35d) O(3a) 10(2) ? . . . .
O(3d) O(3c) C(35d) C(35b) -149(3) ? . . . .
C(35d) O(3c) O(3d) O(3a) -165(3) ? . . . .
C(35d) O(3c) O(3d) O(3b) -116.4(16) ? . . . .
C(35d) O(3c) O(3d) C(35a) -139.8(16) ? . . . .
C(35d) O(3c) O(3d) C(35b) 11.6(15) ? . . . .
C(35d) O(3c) O(3d) C(35c) -133.5(19) ? . . . .
C(35b) O(3c) C(35c) O(3a) 87(5) ? . . . .
C(35b) O(3c) C(35c) O(3b) -113(2) ? . . . .
C(35b) O(3c) C(35c) O(3d) 43(2) ? . . . .
C(35b) O(3c) C(35c) C(35a) -176(3) ? . . . .
C(35c) O(3c) C(35b) O(3a) -35(2) ? . . . .
C(35c) O(3c) C(35b) O(3d) -37.5(18) ? . . . .
C(35c) O(3c) C(35b) C(35d) -11(3) ? . . . .
C(35b) O(3c) C(35d) O(3a) 159(4) ? . . . .
C(35b) O(3c) C(35d) O(3d) 149(3) ? . . . .
C(35d) O(3c) C(35b) O(3a) -24(4) ? . . . .
C(35d) O(3c) C(35b) O(3d) -26(3) ? . . . .
C(35c) O(3c) C(35d) O(3a) -30(2) ? . . . .
C(35c) O(3c) C(35d) O(3d) -40.4(19) ? . . . .
C(35c) O(3c) C(35d) C(35b) 170(3) ? . . . .
C(35d) O(3c) C(35c) O(3a) 82(5) ? . . . .
C(35d) O(3c) C(35c) O(3b) -117.3(15) ? . . . .
C(35d) O(3c) C(35c) O(3d) 38(2) ? . . . .
C(35d) O(3c) C(35c) C(35a) 180(2) ? . . . .
O(3a) O(3d) C(35a) O(3b) 51(2) ? . . . .
O(3a) O(3d) C(35a) C(35c) 154(5) ? . . . .
O(3a) O(3d) C(35b) O(3c) 2(2) ? . . . .
O(3a) O(3d) C(35b) C(35d) -154(3) ? . . . .
O(3a) O(3d) C(35c) O(3b) 45(2) ? . . . .
O(3a) O(3d) C(35c) O(3c) 25(2) ? . . . .
O(3a) O(3d) C(35c) C(35a) -24(4) ? . . . .
O(3a) O(3d) C(35d) O(3c) 15(3) ? . . . .
O(3a) O(3d) C(35d) C(35b) 37(5) ? . . . .
O(3b) O(3d) C(35a) O(3a) -51(2) ? . . . .
O(3b) O(3d) C(35a) C(35c) 103(4) ? . . . .
O(3b) O(3d) C(35b) O(3a) 39(2) ? . . . .
O(3b) O(3d) C(35b) O(3c) 41.4(17) ? . . . .
O(3b) O(3d) C(35b) C(35d) -115(2) ? . . . .
O(3b) O(3d) C(35c) O(3a) -45(2) ? . . . .
O(3b) O(3d) C(35c) O(3c) -20(2) ? . . . .
O(3b) O(3d) C(35c) C(35a) -69(4) ? . . . .
O(3b) O(3d) C(35d) O(3a) 38(3) ? . . . .
O(3b) O(3d) C(35d) O(3c) 53.4(18) ? . . . .
O(3b) O(3d) C(35d) C(35b) 75(2) ? . . . .
O(3c) O(3d) C(35a) O(3a) -22(2) ? . . . .
O(3c) O(3d) C(35a) O(3b) 29(2) ? . . . .
O(3c) O(3d) C(35a) C(35c) 132(4) ? . . . .
O(3c) O(3d) C(35b) O(3a) -2(2) ? . . . .
O(3c) O(3d) C(35b) C(35d) -156(3) ? . . . .
O(3c) O(3d) C(35c) O(3a) -25(2) ? . . . .
O(3c) O(3d) C(35c) O(3b) 20(2) ? . . . .
O(3c) O(3d) C(35c) C(35a) -49(4) ? . . . .
O(3c) O(3d) C(35d) O(3a) -15(3) ? . . . .
O(3c) O(3d) C(35d) C(35b) 22(2) ? . . . .
C(35a) O(3d) C(35b) O(3a) 53(2) ? . . . .
C(35a) O(3d) C(35b) O(3c) 56(3) ? . . . .
C(35a) O(3d) C(35b) C(35d) -101(3) ? . . . .
C(35b) O(3d) C(35a) O(3a) -72(3) ? . . . .
C(35b) O(3d) C(35a) O(3b) -21(3) ? . . . .
C(35b) O(3d) C(35a) C(35c) 82(5) ? . . . .
C(35a) O(3d) C(35c) O(3a) 24(4) ? . . . .
C(35a) O(3d) C(35c) O(3b) 69(4) ? . . . .
C(35a) O(3d) C(35c) O(3c) 49(4) ? . . . .
C(35c) O(3d) C(35a) O(3a) -154(5) ? . . . .
C(35c) O(3d) C(35a) O(3b) -103(4) ? . . . .
C(35a) O(3d) C(35d) O(3a) 82(4) ? . . . .
C(35a) O(3d) C(35d) O(3c) 97(2) ? . . . .
C(35a) O(3d) C(35d) C(35b) 119(2) ? . . . .
C(35d) O(3d) C(35a) O(3a) -121(3) ? . . . .
C(35d) O(3d) C(35a) O(3b) -70(2) ? . . . .
C(35d) O(3d) C(35a) C(35c) 33(4) ? . . . .
C(35b) O(3d) C(35c) O(3a) -85(3) ? . . . .
C(35b) O(3d) C(35c) O(3b) -41(3) ? . . . .
C(35b) O(3d) C(35c) O(3c) -61(3) ? . . . .
C(35b) O(3d) C(35c) C(35a) -109(5) ? . . . .
C(35c) O(3d) C(35b) O(3a) 67(3) ? . . . .
C(35c) O(3d) C(35b) O(3c) 69(3) ? . . . .
C(35c) O(3d) C(35b) C(35d) -87(3) ? . . . .
C(35b) O(3d) C(35d) O(3a) -37(5) ? . . . .
C(35b) O(3d) C(35d) O(3c) -22(2) ? . . . .
C(35d) O(3d) C(35b) O(3a) 154(3) ? . . . .
C(35d) O(3d) C(35b) O(3c) 156(3) ? . . . .
C(35c) O(3d) C(35d) O(3a) 88(4) ? . . . .
C(35c) O(3d) C(35d) O(3c) 103(2) ? . . . .
C(35c) O(3d) C(35d) C(35b) 125(2) ? . . . .
C(35d) O(3d) C(35c) O(3a) -128(3) ? . . . .
C(35d) O(3d) C(35c) O(3b) -83(2) ? . . . .
C(35d) O(3d) C(35c) O(3c) -103(3) ? . . . .
C(35d) O(3d) C(35c) C(35a) -152(4) ? . . . .
Cu(1) N(1) C(1) O(1) 61.4(2) ? . . . .
Cu(1) N(1) C(1) N(8) -56.0(2) ? . . . .
Cu(1) N(1) C(1) C(2) -176.84(13) ? . . . .
Cu(1) N(1) C(8) N(2) -4.3(3) ? . . . .
Cu(1) N(1) C(8) C(7) 176.33(13) ? . . . .
C(1) N(1) C(8) N(2) -179.94(16) ? . . . .
C(1) N(1) C(8) C(7) 0.7(2) ? . . . .
C(8) N(1) C(1) O(1) -122.73(19) ? . . . .
C(8) N(1) C(1) N(8) 119.9(2) ? . . . .
C(8) N(1) C(1) C(2) -1.0(2) ? . . . .
C(8) N(2) C(9) N(3) 3.7(3) ? . . . .
C(8) N(2) C(9) C(10) -174.18(19) ? . . . .
C(9) N(2) C(8) N(1) -8.8(3) ? . . . .
C(9) N(2) C(8) C(7) 170.54(19) ? . . . .
Cu(1) N(3) C(9) N(2) 13.5(3) ? . . . .
Cu(1) N(3) C(9) C(10) -168.45(14) ? . . . .
Cu(1) N(3) C(16) N(4) -8.5(3) ? . . . .
Cu(1) N(3) C(16) C(15) 170.96(14) ? . . . .
C(9) N(3) C(16) N(4) -178.1(2) ? . . . .
C(9) N(3) C(16) C(15) 1.3(2) ? . . . .
C(16) N(3) C(9) N(2) -176.7(2) ? . . . .
C(16) N(3) C(9) C(10) 1.4(2) ? . . . .
C(16) N(4) C(17) O(2) -99.8(2) ? . . . .
C(16) N(4) C(17) N(5) 25.1(3) ? . . . .
C(16) N(4) C(17) C(18) 143.3(2) ? . . . .
C(17) N(4) C(16) N(3) -3.2(3) ? . . . .
C(17) N(4) C(16) C(15) 177.5(2) ? . . . .
Cu(1) N(5) C(17) O(2) 88.4(2) ? . . . .
Cu(1) N(5) C(17) N(4) -36.3(2) ? . . . .
Cu(1) N(5) C(17) C(18) -159.02(15) ? . . . .
Cu(1) N(5) C(24) N(6) -14.4(3) ? . . . .
Cu(1) N(5) C(24) C(23) 162.02(15) ? . . . .
C(17) N(5) C(24) N(6) 178.3(2) ? . . . .
C(17) N(5) C(24) C(23) -5.3(2) ? . . . .
C(24) N(5) C(17) O(2) -104.6(2) ? . . . .
C(24) N(5) C(17) N(4) 130.7(2) ? . . . .
C(24) N(5) C(17) C(18) 8.0(2) ? . . . .
C(24) N(6) C(25) N(7) -2.9(3) ? . . . .
C(24) N(6) C(25) C(26) 172.1(2) ? . . . .
C(25) N(6) C(24) N(5) 1.1(3) ? . . . .
C(25) N(6) C(24) C(23) -175.1(2) ? . . . .
Cu(1) N(7) C(25) N(6) 17.5(3) ? . . . .
Cu(1) N(7) C(25) C(26) -157.97(15) ? . . . .
Cu(1) N(7) C(32) N(8) -24.2(3) ? . . . .
Cu(1) N(7) C(32) C(31) 155.27(15) ? . . . .
C(25) N(7) C(32) N(8) 179.5(2) ? . . . .
C(25) N(7) C(32) C(31) -1.0(2) ? . . . .
C(32) N(7) C(25) N(6) 174.1(2) ? . . . .
C(32) N(7) C(25) C(26) -1.4(2) ? . . . .
C(1) N(8) C(32) N(7) -4.7(3) ? . . . .
C(1) N(8) C(32) C(31) 175.9(2) ? . . . .
C(32) N(8) C(1) O(1) -76.6(2) ? . . . .
C(32) N(8) C(1) N(1) 44.0(2) ? . . . .
C(32) N(8) C(1) C(2) 159.7(2) ? . . . .
O(1) C(1) C(2) C(3) -55.9(3) ? . . . .
O(1) C(1) C(2) C(7) 120.5(2) ? . . . .
N(1) C(1) C(2) C(3) -175.5(2) ? . . . .
N(1) C(1) C(2) C(7) 0.9(2) ? . . . .
N(8) C(1) C(2) C(3) 62.7(3) ? . . . .
N(8) C(1) C(2) C(7) -120.9(2) ? . . . .
C(1) C(2) C(3) C(4) 176.2(2) ? . . . .
C(1) C(2) C(7) C(6) -177.8(2) ? . . . .
C(1) C(2) C(7) C(8) -0.6(2) ? . . . .
C(3) C(2) C(7) C(6) -1.0(3) ? . . . .
C(3) C(2) C(7) C(8) 176.3(2) ? . . . .
C(7) C(2) C(3) C(4) 0.1(2) ? . . . .
C(2) C(3) C(4) C(5) 0.8(3) ? . . . .
C(3) C(4) C(5) C(6) -0.9(3) ? . . . .
C(4) C(5) C(6) C(7) 0.0(2) ? . . . .
C(5) C(6) C(7) C(2) 0.9(3) ? . . . .
C(5) C(6) C(7) C(8) -175.6(2) ? . . . .
C(2) C(7) C(8) N(1) -0.03(19) ? . . . .
C(2) C(7) C(8) N(2) -179.49(19) ? . . . .
C(6) C(7) C(8) N(1) 176.9(2) ? . . . .
C(6) C(7) C(8) N(2) -2.6(3) ? . . . .
N(2) C(9) C(10) C(11) -0.2(3) ? . . . .
N(2) C(9) C(10) C(15) 174.6(2) ? . . . .
N(3) C(9) C(10) C(11) -178.4(2) ? . . . .
N(3) C(9) C(10) C(15) -3.7(2) ? . . . .
C(9) C(10) C(11) C(12) 173.4(2) ? . . . .
C(9) C(10) C(15) C(14) -173.3(2) ? . . . .
C(9) C(10) C(15) C(16) 4.3(2) ? . . . .
C(11) C(10) C(15) C(14) 2.1(3) ? . . . .
C(11) C(10) C(15) C(16) 179.6(2) ? . . . .
C(15) C(10) C(11) C(12) -0.7(3) ? . . . .
C(10) C(11) C(12) C(13) -0.8(3) ? . . . .
C(11) C(12) C(13) C(14) 1.1(3) ? . . . .
C(12) C(13) C(14) C(15) 0.2(3) ? . . . .
C(13) C(14) C(15) C(10) -1.8(3) ? . . . .
C(13) C(14) C(15) C(16) -178.6(2) ? . . . .
C(10) C(15) C(16) N(3) -3.6(2) ? . . . .
C(10) C(15) C(16) N(4) 175.9(2) ? . . . .
C(14) C(15) C(16) N(3) 173.6(2) ? . . . .
C(14) C(15) C(16) N(4) -6.9(3) ? . . . .
O(2) C(17) C(18) C(19) -71.9(3) ? . . . .
O(2) C(17) C(18) C(23) 107.1(2) ? . . . .
N(4) C(17) C(18) C(19) 46.7(3) ? . . . .
N(4) C(17) C(18) C(23) -134.3(2) ? . . . .
N(5) C(17) C(18) C(19) 173.1(2) ? . . . .
N(5) C(17) C(18) C(23) -7.9(2) ? . . . .
C(17) C(18) C(19) C(20) 177.4(2) ? . . . .
C(17) C(18) C(23) C(22) -178.0(2) ? . . . .
C(17) C(18) C(23) C(24) 5.1(2) ? . . . .
C(19) C(18) C(23) C(22) 1.1(3) ? . . . .
C(19) C(18) C(23) C(24) -175.8(2) ? . . . .
C(23) C(18) C(19) C(20) -1.5(3) ? . . . .
C(18) C(19) C(20) C(21) 0.7(3) ? . . . .
C(19) C(20) C(21) C(22) 0.5(3) ? . . . .
C(20) C(21) C(22) C(23) -0.8(3) ? . . . .
C(21) C(22) C(23) C(18) 0.1(2) ? . . . .
C(21) C(22) C(23) C(24) 176.2(2) ? . . . .
C(18) C(23) C(24) N(5) 0.0(2) ? . . . .
C(18) C(23) C(24) N(6) 176.8(2) ? . . . .
C(22) C(23) C(24) N(5) -176.5(2) ? . . . .
C(22) C(23) C(24) N(6) 0.3(3) ? . . . .
N(6) C(25) C(26) C(27) 0.3(4) ? . . . .
N(6) C(25) C(26) C(31) -172.5(2) ? . . . .
N(7) C(25) C(26) C(27) 176.2(2) ? . . . .
N(7) C(25) C(26) C(31) 3.4(2) ? . . . .
C(25) C(26) C(27) C(28) -170.7(2) ? . . . .
C(25) C(26) C(31) C(30) 171.7(2) ? . . . .
C(25) C(26) C(31) C(32) -3.9(2) ? . . . .
C(27) C(26) C(31) C(30) -2.0(3) ? . . . .
C(27) C(26) C(31) C(32) -177.5(2) ? . . . .
C(31) C(26) C(27) C(28) 1.2(3) ? . . . .
C(26) C(27) C(28) C(29) 0.5(3) ? . . . .
C(27) C(28) C(29) C(30) -1.4(4) ? . . . .
C(28) C(29) C(30) C(31) 0.7(3) ? . . . .
C(29) C(30) C(31) C(26) 1.0(3) ? . . . .
C(29) C(30) C(31) C(32) 175.2(2) ? . . . .
C(26) C(31) C(32) N(7) 3.1(2) ? . . . .
C(26) C(31) C(32) N(8) -177.4(2) ? . . . .
C(30) C(31) C(32) N(7) -171.7(2) ? . . . .
C(30) C(31) C(32) N(8) 7.8(4) ? . . . .
O(3a) C(35a) C(35c) O(3b) -57.4(19) ? . . . .
O(3a) C(35a) C(35c) O(3c) -11.4(8) ? . . . .
O(3a) C(35a) C(35c) O(3d) 7.7(15) ? . . . .
O(3b) C(35a) C(35c) O(3a) 57.4(19) ? . . . .
O(3b) C(35a) C(35c) O(3c) 46.1(17) ? . . . .
O(3b) C(35a) C(35c) O(3d) 65(3) ? . . . .
O(3d) C(35a) C(35c) O(3a) -7.7(15) ? . . . .
O(3d) C(35a) C(35c) O(3b) -65(3) ? . . . .
O(3d) C(35a) C(35c) O(3c) -19.1(19) ? . . . .
O(3a) C(35b) C(35d) O(3c) 7.0(13) ? . . . .
O(3a) C(35b) C(35d) O(3d) -8.0(10) ? . . . .
O(3c) C(35b) C(35d) O(3a) -7.0(13) ? . . . .
O(3c) C(35b) C(35d) O(3d) -15.1(18) ? . . . .
O(3d) C(35b) C(35d) O(3a) 8.0(10) ? . . . .
O(3d) C(35b) C(35d) O(3c) 15.1(18) ? . . . .
